data_7716945
loop_
_publ_author_name
'Cropley, Jessica D.'
'Mitchell, Amanda C.'
'Fritsch, Nicole A.'
'Ho, Marissa'
'Wells, Timothy D.'
'Reynolds, Todd M.'
'Brennessel, William W.'
'McNamara, William R.'

_publ_section_title
;
 Mononuclear Fe(III) Schiff base antipyrine complexes for catalytic
 hydrogen generation.
;
_journal_issue 37
_journal_name_full 'Dalton transactions (Cambridge, England : 2003)'
_journal_page_first 15421
_journal_page_last 15426
_journal_paper_doi 10.1039/d4dt01876a
_journal_volume 53
_journal_year 2024
_chemical_absolute_configuration ad
_chemical_formula_moiety 'C26 H28 Cl2 Fe N6 O2, Cl'
_chemical_formula_sum 'C26 H28 Cl3 Fe N6 O2'
_chemical_formula_weight 618.74
_chemical_name_common FeBAME
_chemical_name_systematic 'Iron (III) N,N?- bis(4-antipyrlmethylidene)ethylenediamine dichloride'
_chemical_properties_physical Air-sensitive,Moisture-sensitive,Hygroscopic,Oxygen-sensitive
_space_group_crystal_system orthorhombic
_space_group_IT_number 19
_space_group_name_Hall 'P 2ac 2ab'
_space_group_name_H-M_alt 'P 21 21 21'
_atom_sites_solution_hydrogens geom
_atom_sites_solution_primary dual
_atom_sites_solution_secondary difmap
_audit_creation_date 2022-11-28
_audit_creation_method
;
Olex2 1.5
(compiled 2022.04.07 svn.rca3783a0 for OlexSys, GUI svn.r6498)
;
_audit_update_record
;
2023-12-19 deposited with the CCDC.	2024-09-03 downloaded from the CCDC.
;
_cell_angle_alpha 90
_cell_angle_beta 90
_cell_angle_gamma 90
_cell_formula_units_Z 16
_cell_length_a 18.0494(2)
_cell_length_b 26.5169(2)
_cell_length_c 28.1081(2)
_cell_measurement_reflns_used 50494
_cell_measurement_temperature 100.00(10)
_cell_measurement_theta_max 74.6990
_cell_measurement_theta_min 3.3470
_cell_volume 13452.9(2)
_computing_cell_refinement 'CrysAlisPro 1.171.42.72a (Rigaku OD, 2022)'
_computing_data_collection 'CrysAlisPro 1.171.42.72a (Rigaku OD, 2022)'
_computing_data_reduction 'CrysAlisPro 1.171.42.72a (Rigaku OD, 2022)'
_computing_molecular_graphics 'Olex2 1.5 (Dolomanov et al., 2009)'
_computing_publication_material 'Olex2 1.5 (Dolomanov et al., 2009)'
_computing_structure_refinement 'SHELXL 2019/2 (Sheldrick, 2015b)'
_computing_structure_solution 'SHELXT 2018/2 (Sheldrick, 2015a)'
_diffrn_ambient_environment N~2~
_diffrn_ambient_temperature 100.00(10)
_diffrn_detector 'Hybrid Pixel Array Detector'
_diffrn_detector_area_resol_mean 10.0000
_diffrn_detector_type HyPix
_diffrn_measured_fraction_theta_full 1.000
_diffrn_measured_fraction_theta_max 0.980
_diffrn_measurement_details
;
List of Runs (angles in degrees, time in seconds):

  # Type    Start    End  Width  t~exp~   \w     \q     \k     \f   Frames
#--------------------------------------------------------------------------
  1  \w   -119.00 -67.00   0.50    3.87    --  -47.05-135.00-128.00  104
  2  \w     72.00 120.00   0.50    3.87    --   47.05 160.00   9.00   96
  3  \w    -14.00  28.00   0.50    3.87    --  -47.05  19.00-120.00   84
  4  \w    -14.00  28.00   0.50    3.87    --  -47.05  19.00 150.00   84
  5  \w    -14.00  28.00   0.50    3.87    --  -47.05  19.00 120.00   84
  6  \w    -14.00  28.00   0.50    3.87    --  -47.05  19.00-150.00   84
  7  \w    -62.00  25.00   0.50    3.87    --  -47.05  57.00-180.00  174
  8  \w     24.00 116.00   0.50    3.87    --   47.05  77.00 120.00  184
  9  \w   -166.00 -76.00   0.50   15.49    --  -91.75 -11.00 -92.00  180
 10  \w    -93.00 -19.00   0.50   15.49    --  -91.75 135.00 117.00  148
 11  \w    -47.00 -20.00   0.50   15.49    --  -91.75  45.00  60.00   54
 12  \w     89.00 178.00   0.50   15.49    --  113.25 135.00 117.00  178
 13  \w     45.00 109.00   0.50   15.49    --  113.25-117.00 131.00  128
 14  \w     97.00 178.00   0.50   15.49    --  113.25  61.00-180.00  162
 15  \w     42.00  76.00   0.50   15.49    --  113.25 -61.00-120.00   68
 16  \w     42.00  76.00   0.50   15.49    --  113.25 -61.00-150.00   68
 17  \w     44.00 111.00   0.50   15.49    --  113.25-125.00 120.00  134
 18  \w     44.00 111.00   0.50   15.49    --  113.25-125.00 -90.00  134
 19  \w     42.00  76.00   0.50   15.49    --  113.25 -61.00   0.00   68
 20  \w     42.00 106.00   0.50   15.49    --  113.25 -94.00 150.00  128
 21  \w    100.00 178.00   0.50   15.49    --  113.25  15.00  60.00  156
 22  \w    101.00 178.00   0.50   15.49    --  113.25  30.00-120.00  154
 23  \w     42.00 106.00   0.50   15.49    --  113.25 -94.00  30.00  128
 24  \w     44.00 111.00   0.50   15.49    --  113.25-125.00-180.00  134
 25  \w     42.00  76.00   0.50   15.49    --  113.25 -61.00 -90.00   68
;
_diffrn_measurement_device 'four-circle diffractometer'
_diffrn_measurement_device_type 'XtaLAB Synergy, Dualflex, HyPix'
_diffrn_measurement_method '\w scans'
_diffrn_orient_matrix_type 'CrysAlisPro convention (1999,Acta A55,543-557)'
_diffrn_orient_matrix_UB_11 -0.0841018000
_diffrn_orient_matrix_UB_12 -0.0082975000
_diffrn_orient_matrix_UB_13 0.0051406000
_diffrn_orient_matrix_UB_21 0.0079608000
_diffrn_orient_matrix_UB_22 0.0007576000
_diffrn_orient_matrix_UB_23 0.0545561000
_diffrn_orient_matrix_UB_31 -0.0122165000
_diffrn_orient_matrix_UB_32 0.0575051000
_diffrn_orient_matrix_UB_33 0.0000600000
_diffrn_radiation_monochromator mirror
_diffrn_radiation_probe x-ray
_diffrn_radiation_type 'Cu K\a'
_diffrn_radiation_wavelength 1.54184
_diffrn_reflns_av_R_equivalents 0.0465
_diffrn_reflns_av_unetI/netI 0.0321
_diffrn_reflns_Laue_measured_fraction_full 1.000
_diffrn_reflns_Laue_measured_fraction_max 0.980
_diffrn_reflns_limit_h_max 22
_diffrn_reflns_limit_h_min -23
_diffrn_reflns_limit_k_max 33
_diffrn_reflns_limit_k_min -26
_diffrn_reflns_limit_l_max 35
_diffrn_reflns_limit_l_min -35
_diffrn_reflns_number 136133
_diffrn_reflns_point_group_measured_fraction_full 1.000
_diffrn_reflns_point_group_measured_fraction_max 0.967
_diffrn_reflns_theta_full 67.684
_diffrn_reflns_theta_max 81.549
_diffrn_reflns_theta_min 3.353
_diffrn_source 'micro-focus sealed X-ray tube'
_diffrn_source_type 'PhotonJet (Cu) X-ray Source'
_exptl_absorpt_coefficient_mu 6.032
_exptl_absorpt_correction_T_max 1.00000
_exptl_absorpt_correction_T_min 0.51928
_exptl_absorpt_correction_type multi-scan
_exptl_absorpt_process_details
;
CrysAlisPro 1.171.42.72a (Rigaku Oxford Diffraction, 2022)
Empirical absorption correction using spherical harmonics,
implemented in SCALE3 ABSPACK scaling algorithm.
;
_exptl_crystal_colour red
_exptl_crystal_colour_primary red
_exptl_crystal_density_diffrn 1.222
_exptl_crystal_description plate
_exptl_crystal_F_000 5104
_exptl_crystal_recrystallization_method 'Re-crystallisation from solvent: Methanol, Ethyl Acetate'
_exptl_crystal_size_max 0.241
_exptl_crystal_size_mid 0.209
_exptl_crystal_size_min 0.081
_refine_diff_density_max 0.745
_refine_diff_density_min -0.614
_refine_diff_density_rms 0.061
_refine_ls_abs_structure_details
;
 Refined as an inversion twin.
;
_refine_ls_abs_structure_Flack 0.052(4)
_refine_ls_extinction_method none
_refine_ls_goodness_of_fit_ref 1.044
_refine_ls_hydrogen_treatment constr
_refine_ls_matrix_type full
_refine_ls_number_parameters 1452
_refine_ls_number_reflns 28760
_refine_ls_number_restraints 99
_refine_ls_restrained_S_all 1.044
_refine_ls_R_factor_all 0.0577
_refine_ls_R_factor_gt 0.0493
_refine_ls_shift/su_max 0.001
_refine_ls_shift/su_mean 0.000
_refine_ls_structure_factor_coef Fsqd
_refine_ls_weighting_details 'w=1/[\s^2^(Fo^2^)+(0.0570P)^2^+13.5146P] where P=(Fo^2^+2Fc^2^)/3'
_refine_ls_weighting_scheme calc
_refine_ls_wR_factor_gt 0.1240
_refine_ls_wR_factor_ref 0.1295
_reflns_Friedel_coverage 0.838
_reflns_Friedel_fraction_full 1.000
_reflns_Friedel_fraction_max 0.951
_reflns_number_gt 25201
_reflns_number_total 28760
_reflns_threshold_expression 'I > 2\s(I)'
_cod_data_source_file d4dt01876a2.cif
_cod_data_source_block cwmwm18
_cod_depositor_comments 'Adding full bibliography for 7716945--7716947.cif.'
_cod_database_code 7716945
_shelx_shelxl_version_number 2019/2
_shelx_space_group_comment
;
The symmetry employed for this shelxl refinement is uniquely defined
by the following loop, which should always be used as a source of
symmetry information in preference to the above space-group names.
They are only intended as comments.
;
_shelx_estimated_absorpt_t_max 0.641
_shelx_estimated_absorpt_t_min 0.324
_olex2_refinement_description
;
1. Twinned data refinement
 Scales: 0.948(4)
 0.052(4)
2. Fixed Uiso
 At 1.2 times of:
  All C(H) groups, All C(H,H) groups
 At 1.5 times of:
  All C(H,H,H) groups
3. Restrained distances
 N17-C72 \\sim N17-C72'
 with sigma of 0.02
4. Uiso/Uaniso restraints and constraints
All non-hydrogen atoms have similar U: within 1.2A with sigma of 0.01 and sigma
for terminal atoms of 0.02 within 1.2A
5. Same fragment restrains
{C100, C101, C102, C103, C104, C99} sigma for 1-2: 0.02, 1-3: 0.04
as in
{C00', C01', C02', C03', C04', C99'}
{C99, C104, C103, C102, C101, C100} sigma for 1-2: 0.02, 1-3: 0.04
as in
{C99, C100, C101, C102, C103, C104}
6. Others
 Sof(C00')=Sof(H00')=Sof(C01')=Sof(H01')=Sof(C02')=Sof(H02')=Sof(C03')=
 Sof(H03')=Sof(C04')=Sof(H04')=Sof(C99')=1-FVAR(1)
 Sof(C99)=Sof(C100)=Sof(H100)=Sof(C101)=Sof(H101)=Sof(C102)=Sof(H102)=
 Sof(C103)=Sof(H103)=Sof(C104)=Sof(H104)=FVAR(1)
 Sof(C72')=Sof(H72D)=Sof(H72E)=Sof(H72F)=1-FVAR(2)
 Sof(C72)=Sof(H72A)=Sof(H72B)=Sof(H72C)=FVAR(2)
7.a Secondary CH2 refined with riding coordinates:
 C1(H1A,H1B), C2(H2A,H2B), C53(H53A,H53B), C54(H54A,H54B), C27(H27A,H27B),
 C28(H28A,H28B), C79(H79A,H79B), C80(H80A,H80B)
7.b Aromatic/amide H refined with riding coordinates:
 C3(H3), C10(H10), C11(H11), C12(H12), C13(H13), C14(H14), C15(H15), C22(H22),
 C23(H23), C24(H24), C25(H25), C26(H26), C55(H55), C62(H62), C63(H63), C64(H64),
  C65(H65), C66(H66), C67(H67), C74(H74), C75(H75), C76(H76), C77(H77),
 C78(H78), C29(H29), C36(H36), C37(H37), C38(H38), C39(H39), C40(H40), C41(H41),
  C48(H48), C49(H49), C50(H50), C51(H51), C52(H52), C00'(H00'), C01'(H01'),
 C02'(H02'), C03'(H03'), C04'(H04'), C81(H81), C88(H88), C89(H89), C90(H90),
 C91(H91), C92(H92), C93(H93), C100(H100), C101(H101), C102(H102), C103(H103),
 C104(H104)
7.c Idealised Me refined as rotating group:
 C7(H7A,H7B,H7C), C8(H8A,H8B,H8C), C19(H19A,H19B,H19C), C20(H20A,H20B,H20C),
 C59(H59A,H59B,H59C), C60(H60A,H60B,H60C), C71(H71A,H71B,H71C), C72(H72A,H72B,
 H72C), C33(H33A,H33B,H33C), C34(H34A,H34B,H34C), C45(H45A,H45B,H45C), C46(H46A,
 H46B,H46C), C85(H85A,H85B,H85C), C86(H86A,H86B,H86C), C97(H97A,H97B,H97C),
 C98(H98A,H98B,H98C), C72'(H72D,H72E,H72F)
;
_olex2_submission_original_sample_id cwmwm18
_olex2_submission_special_instructions 'No special instructions were received'
_oxdiff_exptl_absorpt_empirical_details
;
Empirical correction (ABSPACK) includes:
- Absorption correction using spherical harmonics
- Frame scaling
;
_oxdiff_exptl_absorpt_empirical_full_max 1.536
_oxdiff_exptl_absorpt_empirical_full_min 0.737

loop_
_space_group_symop_operation_xyz
'x, y, z'
'-x+1/2, -y, z+1/2'
'-x, y+1/2, -z+1/2'
'x+1/2, -y+1/2, -z'

loop_
_atom_site_label
_atom_site_type_symbol
_atom_site_fract_x
_atom_site_fract_y
_atom_site_fract_z
_atom_site_U_iso_or_equiv
_atom_site_adp_type
_atom_site_occupancy
_atom_site_site_symmetry_order
_atom_site_calc_flag
_atom_site_refinement_flags_posn
_atom_site_refinement_flags_adp
_atom_site_refinement_flags_occupancy
_atom_site_disorder_assembly
_atom_site_disorder_group
Fe1 Fe 0.50977(4) 0.36922(2) 0.53900(3) 0.03159(16) Uani 1 1 d . . . . .
Cl1 Cl 0.40212(7) 0.37942(4) 0.58571(5) 0.0429(3) Uani 1 1 d . . . . .
Cl2 Cl 0.61500(7) 0.35160(4) 0.49370(5) 0.0413(3) Uani 1 1 d . . . . .
O1 O 0.44152(19) 0.34724(12) 0.48616(12) 0.0342(7) Uani 1 1 d . . . . .
O2 O 0.5266(2) 0.30447(11) 0.57597(13) 0.0370(8) Uani 1 1 d . . . . .
N1 N 0.5074(2) 0.44392(14) 0.51112(15) 0.0347(9) Uani 1 1 d . . . . .
N2 N 0.5736(2) 0.41082(14) 0.58900(15) 0.0357(9) Uani 1 1 d . . . . .
N3 N 0.3049(3) 0.40714(15) 0.42155(16) 0.0386(10) Uani 1 1 d . . . . .
N4 N 0.3386(2) 0.36440(14) 0.44081(15) 0.0346(9) Uani 1 1 d . . . . .
N5 N 0.6341(3) 0.26757(15) 0.67066(16) 0.0397(10) Uani 1 1 d . . . . .
N6 N 0.5848(3) 0.25812(15) 0.63378(16) 0.0381(9) Uani 1 1 d . . . . .
C1 C 0.5660(3) 0.47564(18) 0.5301(2) 0.0438(13) Uani 1 1 d . . . . .
H1A H 0.554403 0.511620 0.524283 0.053 Uiso 1 1 calc R U . . .
H1B H 0.613614 0.467622 0.514358 0.053 Uiso 1 1 calc R U . . .
C2 C 0.5712(3) 0.46568(17) 0.58232(19) 0.0396(12) Uani 1 1 d . . . . .
H2A H 0.616581 0.481383 0.595471 0.048 Uiso 1 1 calc R U . . .
H2B H 0.527747 0.480085 0.598946 0.048 Uiso 1 1 calc R U . . .
C3 C 0.4598(3) 0.46287(16) 0.48254(16) 0.0313(10) Uani 1 1 d . . . . .
H3 H 0.462426 0.497670 0.474666 0.038 Uiso 1 1 calc R U . . .
C4 C 0.4026(3) 0.43221(17) 0.46225(17) 0.0332(10) Uani 1 1 d . . . . .
C5 C 0.3986(3) 0.37937(17) 0.46574(17) 0.0326(9) Uani 1 1 d . . . . .
C6 C 0.3438(3) 0.44775(17) 0.43438(18) 0.0353(10) Uani 1 1 d . . . . .
C7 C 0.3239(3) 0.50015(19) 0.4195(2) 0.0468(13) Uani 1 1 d . . . . .
H7A H 0.275022 0.508851 0.432231 0.070 Uiso 1 1 calc R U . . .
H7B H 0.322867 0.502124 0.384719 0.070 Uiso 1 1 calc R U . . .
H7C H 0.360908 0.523837 0.431892 0.070 Uiso 1 1 calc R U . . .
C8 C 0.2370(3) 0.4038(2) 0.3931(2) 0.0497(14) Uani 1 1 d . . . . .
H8A H 0.240252 0.374780 0.371575 0.075 Uiso 1 1 calc R U . . .
H8B H 0.231041 0.434731 0.374374 0.075 Uiso 1 1 calc R U . . .
H8C H 0.194236 0.399644 0.414215 0.075 Uiso 1 1 calc R U . . .
C9 C 0.3086(3) 0.31458(18) 0.43616(19) 0.0362(11) Uani 1 1 d . . . . .
C10 C 0.2455(3) 0.3017(2) 0.4604(2) 0.0461(13) Uani 1 1 d . . . . .
H10 H 0.219797 0.326070 0.478934 0.055 Uiso 1 1 calc R U . . .
C11 C 0.2199(4) 0.2526(2) 0.4575(2) 0.0552(16) Uani 1 1 d . . . . .
H11 H 0.175815 0.243255 0.473684 0.066 Uiso 1 1 calc R U . . .
C12 C 0.2579(4) 0.2173(2) 0.4314(3) 0.0557(16) Uani 1 1 d . . . . .
H12 H 0.240551 0.183532 0.430258 0.067 Uiso 1 1 calc R U . . .
C13 C 0.3213(4) 0.2307(2) 0.4066(3) 0.0577(17) Uani 1 1 d . . . . .
H13 H 0.347308 0.206311 0.388334 0.069 Uiso 1 1 calc R U . . .
C14 C 0.3464(3) 0.2799(2) 0.4089(2) 0.0483(14) Uani 1 1 d . . . . .
H14 H 0.389450 0.289692 0.391725 0.058 Uiso 1 1 calc R U . . .
C15 C 0.6122(3) 0.39244(17) 0.62278(18) 0.0352(10) Uani 1 1 d . . . . .
H15 H 0.640022 0.414702 0.642313 0.042 Uiso 1 1 calc R U . . .
C16 C 0.6151(3) 0.33945(17) 0.63235(18) 0.0354(10) Uani 1 1 d . . . . .
C17 C 0.5713(3) 0.30197(17) 0.61073(17) 0.0325(10) Uani 1 1 d . . . . .
C18 C 0.6535(3) 0.31571(19) 0.6698(2) 0.0420(12) Uani 1 1 d . . . . .
C19 C 0.7093(4) 0.3367(2) 0.7025(3) 0.065(2) Uani 1 1 d . . . . .
H19A H 0.758995 0.327684 0.691252 0.097 Uiso 1 1 calc R U . . .
H19B H 0.701644 0.322836 0.734430 0.097 Uiso 1 1 calc R U . . .
H19C H 0.704470 0.373469 0.703501 0.097 Uiso 1 1 calc R U . . .
C20 C 0.6604(4) 0.2268(2) 0.7009(2) 0.063(2) Uani 1 1 d . . . . .
H20A H 0.618318 0.211401 0.717495 0.095 Uiso 1 1 calc R U . . .
H20B H 0.695536 0.240159 0.724344 0.095 Uiso 1 1 calc R U . . .
H20C H 0.685170 0.201234 0.681346 0.095 Uiso 1 1 calc R U . . .
C21 C 0.5413(3) 0.21264(17) 0.63312(19) 0.0371(11) Uani 1 1 d . . . . .
C22 C 0.4841(4) 0.2082(2) 0.6652(3) 0.0574(16) Uani 1 1 d . . . . .
H22 H 0.473199 0.234769 0.686749 0.069 Uiso 1 1 calc R U . . .
C23 C 0.4423(4) 0.1638(3) 0.6654(3) 0.075(2) Uani 1 1 d . . . . .
H23 H 0.402757 0.159702 0.687352 0.090 Uiso 1 1 calc R U . . .
C24 C 0.4591(4) 0.1261(2) 0.6335(3) 0.066(2) Uani 1 1 d . . . . .
H24 H 0.430971 0.095848 0.633590 0.079 Uiso 1 1 calc R U . . .
C25 C 0.5152(4) 0.1318(2) 0.6020(3) 0.0612(19) Uani 1 1 d . . . . .
H25 H 0.525824 0.105281 0.580320 0.073 Uiso 1 1 calc R U . . .
C26 C 0.5574(3) 0.17550(19) 0.6009(2) 0.0438(12) Uani 1 1 d . . . . .
H26 H 0.596297 0.179535 0.578419 0.053 Uiso 1 1 calc R U . . .
Fe3 Fe 0.51893(5) 0.62800(3) 0.44461(3) 0.03863(18) Uani 1 1 d . . . . .
Cl5 Cl 0.58870(8) 0.61662(5) 0.51469(5) 0.0483(3) Uani 1 1 d . . . . .
Cl6 Cl 0.45512(9) 0.63839(6) 0.37337(6) 0.0599(4) Uani 1 1 d . . . . .
O5 O 0.4268(2) 0.61106(13) 0.48067(15) 0.0463(9) Uani 1 1 d . . . . .
O6 O 0.5488(2) 0.55929(12) 0.42227(13) 0.0415(8) Uani 1 1 d . . . . .
N13 N 0.5033(3) 0.70583(14) 0.46051(17) 0.0411(10) Uani 1 1 d . . . . .
N14 N 0.6139(2) 0.66152(15) 0.41354(16) 0.0371(9) Uani 1 1 d . . . . .
N15 N 0.3087(2) 0.66990(14) 0.55838(15) 0.0343(9) Uani 1 1 d . . . . .
N16 N 0.3328(2) 0.62838(15) 0.53290(16) 0.0376(9) Uani 1 1 d . . . . .
N17 N 0.6650(3) 0.51555(19) 0.3343(2) 0.0596(15) Uani 1 1 d D . . . .
N18 N 0.6089(3) 0.50903(17) 0.3685(2) 0.0530(13) Uani 1 1 d . . . . .
C53 C 0.5502(3) 0.73911(19) 0.4311(2) 0.0498(14) Uani 1 1 d . . . . .
H53A H 0.555381 0.772538 0.446466 0.060 Uiso 1 1 calc R U . . .
H53B H 0.527714 0.743855 0.399337 0.060 Uiso 1 1 calc R U . . .
C54 C 0.6255(3) 0.71396(18) 0.4265(2) 0.0423(12) Uani 1 1 d . . . . .
H54A H 0.655265 0.731180 0.401822 0.051 Uiso 1 1 calc R U . . .
H54B H 0.652551 0.716053 0.457116 0.051 Uiso 1 1 calc R U . . .
C55 C 0.4574(3) 0.72479(17) 0.48981(19) 0.0379(11) Uani 1 1 d . . . . .
H55 H 0.458656 0.760102 0.495460 0.045 Uiso 1 1 calc R U . . .
C56 C 0.4033(3) 0.69458(17) 0.51479(19) 0.0359(11) Uani 1 1 d . . . . .
C57 C 0.3926(3) 0.64218(18) 0.5069(2) 0.0389(11) Uani 1 1 d . . . . .
C58 C 0.3501(3) 0.71008(17) 0.54675(18) 0.0338(10) Uani 1 1 d . . . . .
C59 C 0.3354(3) 0.76104(19) 0.5668(2) 0.0419(12) Uani 1 1 d . . . . .
H59A H 0.381920 0.780070 0.568414 0.063 Uiso 1 1 calc R U . . .
H59B H 0.314551 0.757668 0.598803 0.063 Uiso 1 1 calc R U . . .
H59C H 0.300220 0.778938 0.546322 0.063 Uiso 1 1 calc R U . . .
C60 C 0.2458(3) 0.66555(18) 0.5907(2) 0.0399(11) Uani 1 1 d . . . . .
H60A H 0.199904 0.662947 0.572268 0.060 Uiso 1 1 calc R U . . .
H60B H 0.243607 0.695447 0.611178 0.060 Uiso 1 1 calc R U . . .
H60C H 0.251675 0.635351 0.610459 0.060 Uiso 1 1 calc R U . . .
C61 C 0.3079(3) 0.57769(17) 0.54049(19) 0.0340(10) Uani 1 1 d . . . . .
C62 C 0.3558(3) 0.54459(19) 0.5626(2) 0.0428(12) Uani 1 1 d . . . . .
H62 H 0.402422 0.555810 0.574241 0.051 Uiso 1 1 calc R U . . .
C63 C 0.3347(4) 0.4950(2) 0.5675(2) 0.0522(15) Uani 1 1 d . . . . .
H63 H 0.367476 0.471604 0.582092 0.063 Uiso 1 1 calc R U . . .
C64 C 0.2669(4) 0.4790(2) 0.5516(2) 0.0509(15) Uani 1 1 d . . . . .
H64 H 0.253242 0.444541 0.554696 0.061 Uiso 1 1 calc R U . . .
C65 C 0.2184(3) 0.5129(2) 0.5309(2) 0.0489(14) Uani 1 1 d . . . . .
H65 H 0.170914 0.501948 0.520663 0.059 Uiso 1 1 calc R U . . .
C66 C 0.2393(3) 0.56335(19) 0.5250(2) 0.0433(12) Uani 1 1 d . . . . .
H66 H 0.206641 0.586985 0.510691 0.052 Uiso 1 1 calc R U . . .
C67 C 0.6584(3) 0.64005(19) 0.38426(19) 0.0382(11) Uani 1 1 d . . . . .
H67 H 0.697831 0.659101 0.370860 0.046 Uiso 1 1 calc R U . . .
C68 C 0.6504(3) 0.58886(19) 0.3714(2) 0.0405(12) Uani 1 1 d . . . . .
C69 C 0.5982(3) 0.55402(18) 0.39017(19) 0.0381(11) Uani 1 1 d . . . . .
C70 C 0.6908(3) 0.5629(2) 0.3364(2) 0.0480(14) Uani 1 1 d . . . . .
C71 C 0.7539(4) 0.5809(2) 0.3069(3) 0.0623(18) Uani 1 1 d . . . . .
H71A H 0.759948 0.617352 0.311133 0.093 Uiso 1 1 calc R U . . .
H71B H 0.744020 0.573590 0.273285 0.093 Uiso 1 1 calc R U . . .
H71C H 0.799420 0.563638 0.316734 0.093 Uiso 1 1 calc R U . . .
C72 C 0.6762(17) 0.4779(8) 0.2958(10) 0.066(7) Uani 0.49(4) 1 d D U P A 1
H72A H 0.664863 0.444102 0.307850 0.099 Uiso 0.49(4) 1 calc R U P A 1
H72B H 0.727766 0.479047 0.284977 0.099 Uiso 0.49(4) 1 calc R U P A 1
H72C H 0.643213 0.485731 0.269042 0.099 Uiso 0.49(4) 1 calc R U P A 1
C73 C 0.5558(4) 0.46908(19) 0.3633(2) 0.0453(13) Uani 1 1 d . . . . .
C74 C 0.5709(4) 0.4231(2) 0.3842(2) 0.0490(14) Uani 1 1 d . . . . .
H74 H 0.613738 0.418434 0.403351 0.059 Uiso 1 1 calc R U . . .
C75 C 0.5213(5) 0.3837(2) 0.3761(2) 0.065(2) Uani 1 1 d . . . . .
H75 H 0.530079 0.351400 0.389703 0.078 Uiso 1 1 calc R U . . .
C76 C 0.4588(5) 0.3917(3) 0.3481(2) 0.066(2) Uani 1 1 d . . . . .
H76 H 0.426404 0.364423 0.341343 0.080 Uiso 1 1 calc R U . . .
C77 C 0.4433(5) 0.4390(3) 0.3300(2) 0.067(2) Uani 1 1 d . . . . .
H77 H 0.398726 0.444834 0.312941 0.081 Uiso 1 1 calc R U . . .
C78 C 0.4936(4) 0.4778(3) 0.3371(2) 0.0561(16) Uani 1 1 d . . . . .
H78 H 0.484735 0.510200 0.323756 0.067 Uiso 1 1 calc R U . . .
Fe2 Fe 0.48618(5) 0.87693(3) 0.55138(3) 0.04026(19) Uani 1 1 d . . . . .
Cl3 Cl 0.58585(8) 0.85546(5) 0.49911(5) 0.0492(3) Uani 1 1 d . . . . .
Cl4 Cl 0.38973(11) 0.89234(7) 0.60341(7) 0.0680(5) Uani 1 1 d . . . . .
O3 O 0.5043(2) 0.81161(13) 0.58558(14) 0.0462(9) Uani 1 1 d . . . . .
O4 O 0.4154(2) 0.85337(13) 0.50087(14) 0.0433(8) Uani 1 1 d . . . . .
N7 N 0.5660(3) 0.91528(16) 0.59303(17) 0.0450(11) Uani 1 1 d . . . . .
N8 N 0.4818(3) 0.95120(15) 0.52391(17) 0.0445(11) Uani 1 1 d . . . . .
N9 N 0.6152(3) 0.77248(16) 0.67792(16) 0.0409(10) Uani 1 1 d . . . . .
N10 N 0.5621(3) 0.76414(15) 0.64251(15) 0.0382(9) Uani 1 1 d . . . . .
N11 N 0.3441(3) 0.90138(17) 0.39655(19) 0.0495(12) Uani 1 1 d . . . . .
N12 N 0.3545(3) 0.86305(16) 0.42956(19) 0.0471(11) Uani 1 1 d . . . . .
C27 C 0.5817(4) 0.9672(2) 0.5789(3) 0.0638(19) Uani 1 1 d . . . . .
H27A H 0.623439 0.967982 0.556100 0.077 Uiso 1 1 calc R U . . .
H27B H 0.595608 0.987442 0.607162 0.077 Uiso 1 1 calc R U . . .
C28 C 0.5133(5) 0.9888(2) 0.5563(3) 0.0651(19) Uani 1 1 d . . . . .
H28A H 0.476665 0.997645 0.581091 0.078 Uiso 1 1 calc R U . . .
H28B H 0.526013 1.019764 0.538420 0.078 Uiso 1 1 calc R U . . .
C29 C 0.6056(3) 0.8960(2) 0.6262(2) 0.0456(13) Uani 1 1 d . . . . .
H29 H 0.640199 0.916861 0.642277 0.055 Uiso 1 1 calc R U . . .
C30 C 0.5996(3) 0.84419(18) 0.63985(19) 0.0392(11) Uani 1 1 d . . . . .
C31 C 0.5506(3) 0.80821(18) 0.61910(18) 0.0371(11) Uani 1 1 d . . . . .
C32 C 0.6385(4) 0.8192(2) 0.6754(2) 0.0480(13) Uani 1 1 d . . . . .
C33 C 0.6968(4) 0.8398(2) 0.7074(2) 0.0637(19) Uani 1 1 d . . . . .
H33A H 0.743112 0.821181 0.702522 0.096 Uiso 1 1 calc R U . . .
H33B H 0.680990 0.836220 0.740588 0.096 Uiso 1 1 calc R U . . .
H33C H 0.704737 0.875530 0.700168 0.096 Uiso 1 1 calc R U . . .
C34 C 0.6400(5) 0.7300(3) 0.7068(3) 0.078(2) Uani 1 1 d . . . . .
H34A H 0.667278 0.706135 0.686791 0.117 Uiso 1 1 calc R U . . .
H34B H 0.596981 0.713142 0.720852 0.117 Uiso 1 1 calc R U . . .
H34C H 0.672541 0.742326 0.732228 0.117 Uiso 1 1 calc R U . . .
C35 C 0.5144(3) 0.72057(18) 0.64384(18) 0.0372(11) Uani 1 1 d . . . . .
C36 C 0.5353(3) 0.67828(19) 0.6195(2) 0.0430(12) Uani 1 1 d . . . . .
H36 H 0.579962 0.677745 0.601674 0.052 Uiso 1 1 calc R U . . .
C37 C 0.4895(3) 0.6359(2) 0.6214(2) 0.0472(13) Uani 1 1 d . . . . .
H37 H 0.502474 0.606458 0.603959 0.057 Uiso 1 1 calc R U . . .
C38 C 0.4259(3) 0.63636(19) 0.6483(2) 0.0425(12) Uani 1 1 d . . . . .
H38 H 0.396837 0.606611 0.650994 0.051 Uiso 1 1 calc R U . . .
C39 C 0.4038(4) 0.6800(2) 0.6716(2) 0.0543(15) Uani 1 1 d . . . . .
H39 H 0.358713 0.680780 0.689062 0.065 Uiso 1 1 calc R U . . .
C40 C 0.4483(3) 0.7223(2) 0.6690(2) 0.0494(14) Uani 1 1 d . . . . .
H40 H 0.433627 0.752627 0.684420 0.059 Uiso 1 1 calc R U . . .
C41 C 0.4543(3) 0.96547(18) 0.4848(2) 0.0446(13) Uani 1 1 d . . . . .
H41 H 0.459799 0.999651 0.475341 0.054 Uiso 1 1 calc R U . . .
C42 C 0.4152(3) 0.93159(18) 0.4547(2) 0.0409(12) Uani 1 1 d . . . . .
C43 C 0.3977(3) 0.88087(19) 0.4655(2) 0.0397(11) Uani 1 1 d . . . . .
C44 C 0.3814(3) 0.9424(2) 0.4114(2) 0.0471(13) Uani 1 1 d . . . . .
C45 C 0.3859(4) 0.9890(2) 0.3812(3) 0.0556(16) Uani 1 1 d . . . . .
H45A H 0.404014 1.017203 0.400441 0.083 Uiso 1 1 calc R U . . .
H45B H 0.336611 0.997071 0.368699 0.083 Uiso 1 1 calc R U . . .
H45C H 0.420024 0.983060 0.354633 0.083 Uiso 1 1 calc R U . . .
C46 C 0.3034(5) 0.8932(3) 0.3526(3) 0.077(2) Uani 1 1 d . . . . .
H46A H 0.326177 0.865395 0.334869 0.116 Uiso 1 1 calc R U . . .
H46B H 0.304734 0.923932 0.333325 0.116 Uiso 1 1 calc R U . . .
H46C H 0.251860 0.884640 0.360060 0.116 Uiso 1 1 calc R U . . .
C47 C 0.3150(3) 0.81618(18) 0.4280(2) 0.0387(11) Uani 1 1 d . . . . .
C48 C 0.3476(4) 0.7751(2) 0.4070(3) 0.0582(17) Uani 1 1 d . . . . .
H48 H 0.394821 0.777942 0.392313 0.070 Uiso 1 1 calc R U . . .
C49 C 0.3103(4) 0.7290(2) 0.4078(3) 0.074(2) Uani 1 1 d . . . . .
H49 H 0.332694 0.699848 0.394399 0.089 Uiso 1 1 calc R U . . .
C50 C 0.2415(4) 0.7260(3) 0.4277(3) 0.070(2) Uani 1 1 d . . . . .
H50 H 0.216220 0.694552 0.428293 0.084 Uiso 1 1 calc R U . . .
C51 C 0.2084(4) 0.7681(3) 0.4470(3) 0.0670(19) Uani 1 1 d . . . . .
H51 H 0.160036 0.765985 0.460288 0.080 Uiso 1 1 calc R U . . .
C52 C 0.2459(3) 0.8134(3) 0.4470(2) 0.0547(15) Uani 1 1 d . . . . .
H52 H 0.223474 0.842617 0.460252 0.066 Uiso 1 1 calc R U . . .
Fe4 Fe 0.03108(5) 0.38012(3) 0.57097(3) 0.03581(17) Uani 1 1 d . . . . .
Cl7 Cl -0.04111(13) 0.36323(7) 0.63704(7) 0.0802(6) Uani 1 1 d . . . . .
Cl8 Cl 0.10983(11) 0.39790(5) 0.50476(7) 0.0644(5) Uani 1 1 d . . . . .
O7 O 0.0572(2) 0.44732(12) 0.59980(15) 0.0443(9) Uani 1 1 d . . . . .
O8 O -0.0555(2) 0.40021(13) 0.53136(15) 0.0469(9) Uani 1 1 d . . . . .
N19 N 0.1233(3) 0.34452(17) 0.6025(2) 0.0579(15) Uani 1 1 d . . . . .
N20 N 0.0190(3) 0.30384(14) 0.54869(16) 0.0390(10) Uani 1 1 d . . . . .
N21 N 0.2010(2) 0.49287(15) 0.66834(16) 0.0361(9) Uani 1 1 d . . . . .
N22 N 0.1356(2) 0.49864(14) 0.64224(15) 0.0341(9) Uani 1 1 d . . . . .
N23 N -0.1714(2) 0.34511(15) 0.44933(16) 0.0372(9) Uani 1 1 d . . . . .
N24 N -0.1461(2) 0.38597(14) 0.47541(16) 0.0371(9) Uani 1 1 d . . . . .
C00' C -0.2095(17) 0.4409(9) 0.5310(8) 0.037(4) Uani 0.376(19) 1 d D U P B 2
H00' H -0.203762 0.416472 0.555373 0.044 Uiso 0.376(19) 1 calc R U P B 2
C01' C -0.2487(12) 0.4859(7) 0.5389(9) 0.048(5) Uani 0.376(19) 1 d D U P B 2
H01' H -0.269581 0.492390 0.569287 0.058 Uiso 0.376(19) 1 calc R U P B 2
C02' C -0.2571(13) 0.5214(8) 0.5022(10) 0.056(5) Uani 0.376(19) 1 d D U P B 2
H02' H -0.283620 0.551712 0.508134 0.067 Uiso 0.376(19) 1 calc R U P B 2
C03' C -0.2275(14) 0.5128(8) 0.4578(10) 0.055(5) Uani 0.376(19) 1 d D U P B 2
H03' H -0.233742 0.536816 0.433057 0.065 Uiso 0.376(19) 1 calc R U P B 2
C04' C -0.1878(15) 0.4679(8) 0.4496(7) 0.037(4) Uani 0.376(19) 1 d D U P B 2
H04' H -0.166922 0.461373 0.419189 0.044 Uiso 0.376(19) 1 calc R U P B 2
C99' C -0.179(2) 0.4337(11) 0.4859(8) 0.030(4) Uani 0.376(19) 1 d D U P B 2
C79 C 0.1351(5) 0.2920(2) 0.5862(4) 0.085(3) Uani 1 1 d . . . . .
H79A H 0.166791 0.291971 0.557427 0.102 Uiso 1 1 calc R U . . .
H79B H 0.160740 0.272520 0.611292 0.102 Uiso 1 1 calc R U . . .
C80 C 0.0662(4) 0.2689(2) 0.5755(3) 0.0625(19) Uani 1 1 d . . . . .
H80A H 0.041038 0.259109 0.605458 0.075 Uiso 1 1 calc R U . . .
H80B H 0.074638 0.237937 0.556575 0.075 Uiso 1 1 calc R U . . .
C81 C 0.1729(3) 0.3658(2) 0.6279(2) 0.0493(14) Uani 1 1 d . . . . .
H81 H 0.212843 0.346069 0.639586 0.059 Uiso 1 1 calc R U . . .
C82 C 0.1705(3) 0.41746(18) 0.63910(19) 0.0373(11) Uani 1 1 d . . . . .
C83 C 0.1152(3) 0.45306(18) 0.62494(18) 0.0365(11) Uani 1 1 d . . . . .
C84 C 0.2222(3) 0.44499(18) 0.66540(18) 0.0347(10) Uani 1 1 d . . . . .
C85 C 0.2918(3) 0.4280(2) 0.6875(2) 0.0438(12) Uani 1 1 d . . . . .
H85A H 0.294237 0.391078 0.686636 0.066 Uiso 1 1 calc R U . . .
H85B H 0.293688 0.439533 0.720576 0.066 Uiso 1 1 calc R U . . .
H85C H 0.333962 0.442037 0.669908 0.066 Uiso 1 1 calc R U . . .
C86 C 0.2413(3) 0.5357(2) 0.6864(2) 0.0493(14) Uani 1 1 d . . . . .
H86A H 0.214048 0.566726 0.678960 0.074 Uiso 1 1 calc R U . . .
H86B H 0.290343 0.537023 0.671468 0.074 Uiso 1 1 calc R U . . .
H86C H 0.246881 0.532598 0.720918 0.074 Uiso 1 1 calc R U . . .
C87 C 0.0888(3) 0.54213(17) 0.65009(19) 0.0376(11) Uani 1 1 d . . . . .
C88 C 0.0562(4) 0.5471(2) 0.6952(2) 0.0485(14) Uani 1 1 d . . . . .
H88 H 0.063191 0.522384 0.719284 0.058 Uiso 1 1 calc R U . . .
C89 C 0.0130(4) 0.5899(3) 0.7031(2) 0.0634(18) Uani 1 1 d . . . . .
H89 H -0.011376 0.594116 0.732802 0.076 Uiso 1 1 calc R U . . .
C90 C 0.0051(4) 0.6264(2) 0.6681(3) 0.0619(17) Uani 1 1 d . . . . .
H90 H -0.022814 0.655998 0.674618 0.074 Uiso 1 1 calc R U . . .
C91 C 0.0369(4) 0.6203(2) 0.6247(2) 0.0544(15) Uani 1 1 d . . . . .
H91 H 0.030183 0.645160 0.600721 0.065 Uiso 1 1 calc R U . . .
C92 C 0.0796(3) 0.57745(18) 0.6153(2) 0.0406(12) Uani 1 1 d . . . . .
H92 H 0.101896 0.572952 0.585006 0.049 Uiso 1 1 calc R U . . .
C93 C -0.0261(3) 0.28667(17) 0.51808(19) 0.0397(11) Uani 1 1 d . . . . .
H93 H -0.025079 0.251740 0.510596 0.048 Uiso 1 1 calc R U . . .
C94 C -0.0785(3) 0.31868(17) 0.49452(18) 0.0365(11) Uani 1 1 d . . . . .
C95 C -0.0886(3) 0.37056(17) 0.50340(19) 0.0379(11) Uani 1 1 d . . . . .
C96 C -0.1307(3) 0.30456(18) 0.46026(19) 0.0359(10) Uani 1 1 d . . . . .
C97 C -0.1438(3) 0.25473(18) 0.4376(2) 0.0433(12) Uani 1 1 d . . . . .
H97A H -0.103425 0.231668 0.446040 0.065 Uiso 1 1 calc R U . . .
H97B H -0.145475 0.258806 0.402947 0.065 Uiso 1 1 calc R U . . .
H97C H -0.190949 0.240864 0.448800 0.065 Uiso 1 1 calc R U . . .
C98 C -0.2312(3) 0.3503(2) 0.4142(2) 0.0458(13) Uani 1 1 d . . . . .
H98A H -0.275744 0.363356 0.429893 0.069 Uiso 1 1 calc R U . . .
H98B H -0.241999 0.317314 0.400137 0.069 Uiso 1 1 calc R U . . .
H98C H -0.215723 0.373767 0.389155 0.069 Uiso 1 1 calc R U . . .
C99 C -0.1858(13) 0.4338(7) 0.4735(5) 0.035(3) Uani 0.624(19) 1 d D U P B 1
C100 C -0.2157(10) 0.4507(5) 0.5165(5) 0.040(3) Uani 0.624(19) 1 d D U P B 1
H100 H -0.214870 0.430029 0.544153 0.048 Uiso 0.624(19) 1 calc R U P B 1
C101 C -0.2473(8) 0.4994(5) 0.5176(6) 0.052(4) Uani 0.624(19) 1 d D U P B 1
H101 H -0.268095 0.512327 0.546102 0.063 Uiso 0.624(19) 1 calc R U P B 1
C102 C -0.2475(7) 0.5280(4) 0.4764(6) 0.055(4) Uani 0.624(19) 1 d D U P B 1
H102 H -0.269798 0.560410 0.476895 0.066 Uiso 0.624(19) 1 calc R U P B 1
C103 C -0.2163(11) 0.5108(6) 0.4348(7) 0.067(4) Uani 0.624(19) 1 d D U P B 1
H103 H -0.216806 0.531356 0.407125 0.081 Uiso 0.624(19) 1 calc R U P B 1
C104 C -0.1838(11) 0.4628(6) 0.4334(5) 0.046(3) Uani 0.624(19) 1 d D U P B 1
H104 H -0.160808 0.450761 0.405228 0.055 Uiso 0.624(19) 1 calc R U P B 1
Cl10 Cl 0.74103(9) 0.73666(5) 0.31318(5) 0.0515(3) Uani 1 1 d . . . . .
Cl12 Cl 0.27046(9) 0.25712(6) 0.68131(6) 0.0573(4) Uani 1 1 d . . . . .
Cl11 Cl 0.21448(15) 0.51272(6) 0.31074(6) 0.0843(7) Uani 1 1 d . . . . .
Cl9 Cl 0.72047(9) 0.48353(5) 0.68776(5) 0.0512(3) Uani 1 1 d . . . . .
C72' C 0.7057(12) 0.4688(5) 0.3177(10) 0.059(5) Uani 0.51(4) 1 d D U P A 2
H72D H 0.716039 0.447055 0.345133 0.089 Uiso 0.51(4) 1 calc R U P A 2
H72E H 0.752517 0.478674 0.302670 0.089 Uiso 0.51(4) 1 calc R U P A 2
H72F H 0.675074 0.450513 0.294745 0.089 Uiso 0.51(4) 1 calc R U P A 2

loop_
_atom_site_aniso_label
_atom_site_aniso_U_11
_atom_site_aniso_U_22
_atom_site_aniso_U_33
_atom_site_aniso_U_23
_atom_site_aniso_U_13
_atom_site_aniso_U_12
Fe1 0.0369(4) 0.0199(3) 0.0379(4) 0.0014(3) -0.0035(3) -0.0013(3)
Cl1 0.0504(7) 0.0292(5) 0.0491(7) 0.0023(5) 0.0094(6) 0.0039(5)
Cl2 0.0412(6) 0.0326(5) 0.0500(7) -0.0003(5) 0.0011(5) 0.0023(5)
O1 0.0362(18) 0.0265(15) 0.0398(18) 0.0011(13) -0.0056(15) -0.0022(13)
O2 0.045(2) 0.0197(14) 0.0465(19) 0.0010(13) -0.0093(16) 0.0009(14)
N1 0.037(2) 0.0219(17) 0.045(2) 0.0063(15) -0.0050(19) -0.0018(16)
N2 0.044(2) 0.0236(18) 0.040(2) -0.0010(16) -0.0073(19) -0.0015(17)
N3 0.041(2) 0.0272(19) 0.047(2) 0.0057(17) -0.011(2) -0.0042(17)
N4 0.035(2) 0.0244(18) 0.045(2) 0.0058(16) -0.0062(18) -0.0009(16)
N5 0.050(3) 0.0280(19) 0.041(2) 0.0032(17) -0.018(2) 0.0023(18)
N6 0.046(3) 0.0263(19) 0.042(2) 0.0044(16) -0.0088(19) -0.0058(17)
C1 0.052(3) 0.024(2) 0.055(3) 0.006(2) -0.012(3) -0.014(2)
C2 0.051(3) 0.020(2) 0.048(3) -0.0012(19) -0.004(2) -0.009(2)
C3 0.042(3) 0.0189(19) 0.033(2) 0.0043(16) 0.000(2) -0.0038(18)
C4 0.035(3) 0.028(2) 0.036(2) 0.0001(18) 0.002(2) -0.0074(19)
C5 0.034(2) 0.025(2) 0.038(2) 0.0016(18) 0.002(2) -0.0004(18)
C6 0.041(3) 0.025(2) 0.040(3) 0.0024(19) 0.000(2) -0.0025(19)
C7 0.052(3) 0.030(3) 0.058(4) 0.007(2) -0.006(3) 0.003(2)
C8 0.044(3) 0.046(3) 0.059(4) 0.009(3) -0.019(3) -0.008(2)
C9 0.038(3) 0.028(2) 0.043(3) 0.0048(19) -0.005(2) -0.0025(19)
C10 0.047(3) 0.039(3) 0.053(3) 0.000(2) 0.009(3) -0.009(2)
C11 0.061(4) 0.041(3) 0.064(4) 0.006(3) -0.009(3) -0.019(3)
C12 0.057(4) 0.030(3) 0.080(4) 0.006(3) -0.028(3) -0.006(3)
C13 0.053(4) 0.031(3) 0.090(5) -0.009(3) -0.019(3) 0.005(3)
C14 0.038(3) 0.039(3) 0.068(4) -0.006(3) -0.004(3) 0.002(2)
C15 0.038(3) 0.029(2) 0.039(3) -0.0062(19) -0.006(2) -0.0019(19)
C16 0.038(3) 0.026(2) 0.042(3) -0.0014(19) -0.004(2) -0.0001(19)
C17 0.037(3) 0.025(2) 0.036(2) -0.0017(18) -0.004(2) 0.0047(18)
C18 0.047(3) 0.030(2) 0.049(3) -0.001(2) -0.013(2) 0.001(2)
C19 0.079(5) 0.033(3) 0.082(5) 0.002(3) -0.043(4) -0.003(3)
C20 0.087(5) 0.035(3) 0.067(4) 0.007(3) -0.046(4) -0.003(3)
C21 0.040(3) 0.023(2) 0.049(3) 0.0029(19) -0.006(2) -0.0016(19)
C22 0.062(4) 0.034(3) 0.077(4) 0.004(3) 0.009(3) 0.001(3)
C23 0.056(4) 0.055(4) 0.113(7) 0.031(4) 0.009(4) 0.000(3)
C24 0.067(4) 0.035(3) 0.096(5) 0.029(3) -0.036(4) -0.012(3)
C25 0.091(5) 0.025(3) 0.068(4) 0.005(2) -0.032(4) -0.007(3)
C26 0.047(3) 0.030(2) 0.055(3) 0.000(2) -0.011(3) 0.002(2)
Fe3 0.0407(4) 0.0230(3) 0.0522(5) -0.0013(3) 0.0104(4) -0.0041(3)
Cl5 0.0585(8) 0.0344(6) 0.0522(7) -0.0012(5) 0.0052(6) -0.0061(6)
Cl6 0.0558(9) 0.0566(8) 0.0672(10) -0.0059(7) -0.0117(7) 0.0012(7)
O5 0.047(2) 0.0279(17) 0.065(2) -0.0106(16) 0.0212(19) -0.0105(15)
O6 0.046(2) 0.0286(16) 0.050(2) -0.0069(15) 0.0105(17) -0.0009(15)
N13 0.047(3) 0.0209(18) 0.056(3) 0.0003(17) 0.011(2) -0.0040(17)
N14 0.037(2) 0.0273(19) 0.047(2) -0.0020(17) 0.0114(19) -0.0066(17)
N15 0.035(2) 0.0242(18) 0.044(2) -0.0048(16) 0.0063(18) -0.0006(16)
N16 0.033(2) 0.0258(19) 0.054(3) -0.0019(18) 0.0080(19) -0.0057(16)
N17 0.064(3) 0.041(3) 0.074(4) -0.017(3) 0.025(3) -0.007(2)
N18 0.051(3) 0.034(2) 0.074(3) -0.012(2) 0.025(3) -0.008(2)
C53 0.059(4) 0.024(2) 0.066(4) 0.000(2) 0.015(3) -0.006(2)
C54 0.048(3) 0.029(2) 0.050(3) -0.001(2) 0.012(2) -0.014(2)
C55 0.043(3) 0.023(2) 0.049(3) -0.0030(19) 0.004(2) -0.0006(19)
C56 0.037(3) 0.025(2) 0.045(3) 0.0027(19) -0.001(2) -0.0049(19)
C57 0.032(2) 0.027(2) 0.057(3) -0.005(2) 0.015(2) -0.0025(19)
C58 0.035(3) 0.028(2) 0.039(3) -0.0008(19) -0.002(2) -0.0039(19)
C59 0.044(3) 0.031(2) 0.051(3) -0.005(2) 0.010(2) -0.005(2)
C60 0.041(3) 0.026(2) 0.053(3) 0.000(2) 0.009(2) -0.004(2)
C61 0.034(2) 0.025(2) 0.043(3) -0.0022(19) 0.001(2) -0.0016(18)
C62 0.049(3) 0.031(2) 0.049(3) -0.005(2) 0.003(3) 0.004(2)
C63 0.069(4) 0.033(3) 0.055(3) 0.000(2) -0.002(3) 0.011(3)
C64 0.064(4) 0.031(3) 0.058(3) -0.001(2) 0.021(3) -0.001(2)
C65 0.042(3) 0.040(3) 0.065(4) -0.006(3) 0.003(3) -0.012(2)
C66 0.041(3) 0.032(2) 0.057(3) -0.001(2) 0.001(2) -0.003(2)
C67 0.038(3) 0.033(2) 0.043(3) 0.004(2) 0.007(2) -0.004(2)
C68 0.047(3) 0.028(2) 0.047(3) 0.002(2) 0.003(2) -0.003(2)
C69 0.040(3) 0.025(2) 0.049(3) -0.004(2) 0.003(2) -0.001(2)
C70 0.048(3) 0.042(3) 0.054(3) -0.007(2) 0.019(3) -0.008(2)
C71 0.063(4) 0.054(4) 0.070(4) -0.015(3) 0.021(4) -0.015(3)
C72 0.082(15) 0.047(9) 0.069(12) -0.022(9) 0.042(10) -0.009(9)
C73 0.056(4) 0.032(3) 0.048(3) -0.002(2) 0.014(3) -0.010(2)
C74 0.061(4) 0.032(3) 0.054(3) -0.003(2) 0.009(3) 0.002(2)
C75 0.104(6) 0.030(3) 0.061(4) -0.002(3) 0.027(4) -0.009(3)
C76 0.087(5) 0.061(4) 0.051(4) -0.014(3) 0.019(4) -0.038(4)
C77 0.080(5) 0.078(5) 0.044(3) 0.000(3) -0.011(3) -0.035(4)
C78 0.068(4) 0.060(4) 0.040(3) 0.007(3) -0.001(3) -0.011(3)
Fe2 0.0455(5) 0.0259(3) 0.0494(5) -0.0012(3) -0.0036(4) -0.0058(3)
Cl3 0.0508(8) 0.0349(6) 0.0620(8) -0.0029(6) 0.0054(6) -0.0068(5)
Cl4 0.0669(10) 0.0607(9) 0.0763(11) -0.0141(8) 0.0172(9) -0.0061(8)
O3 0.053(2) 0.0306(17) 0.055(2) 0.0052(15) -0.0136(19) -0.0119(16)
O4 0.046(2) 0.0317(17) 0.052(2) 0.0038(16) -0.0116(17) -0.0026(15)
N7 0.056(3) 0.031(2) 0.048(3) -0.0042(19) -0.012(2) -0.009(2)
N8 0.055(3) 0.0221(18) 0.056(3) 0.0031(18) -0.009(2) -0.0016(19)
N9 0.048(3) 0.035(2) 0.040(2) -0.0018(17) -0.009(2) -0.0059(19)
N10 0.044(2) 0.032(2) 0.039(2) -0.0036(17) -0.0026(19) -0.0068(18)
N11 0.044(3) 0.036(2) 0.069(3) 0.007(2) -0.020(2) -0.001(2)
N12 0.049(3) 0.027(2) 0.065(3) 0.006(2) -0.015(2) -0.0041(19)
C27 0.090(5) 0.031(3) 0.071(4) 0.000(3) -0.016(4) -0.025(3)
C28 0.093(5) 0.025(2) 0.077(4) -0.001(3) -0.028(4) -0.011(3)
C29 0.045(3) 0.044(3) 0.048(3) -0.009(2) -0.003(3) -0.007(2)
C30 0.044(3) 0.031(2) 0.043(3) -0.004(2) 0.004(2) -0.010(2)
C31 0.044(3) 0.032(2) 0.036(3) -0.0010(19) -0.002(2) -0.005(2)
C32 0.060(4) 0.040(3) 0.044(3) -0.004(2) -0.004(3) -0.012(3)
C33 0.081(5) 0.046(3) 0.063(4) 0.003(3) -0.025(4) -0.023(3)
C34 0.104(6) 0.055(4) 0.074(5) 0.012(4) -0.047(5) -0.023(4)
C35 0.038(3) 0.035(2) 0.039(3) -0.0024(19) -0.001(2) -0.002(2)
C36 0.043(3) 0.037(3) 0.049(3) -0.008(2) 0.003(2) -0.006(2)
C37 0.049(3) 0.033(3) 0.060(3) -0.006(2) -0.002(3) -0.004(2)
C38 0.045(3) 0.033(3) 0.049(3) 0.006(2) -0.001(2) -0.007(2)
C39 0.055(4) 0.047(3) 0.061(4) -0.001(3) 0.012(3) -0.007(3)
C40 0.053(3) 0.038(3) 0.057(3) -0.002(2) 0.012(3) -0.005(2)
C41 0.044(3) 0.023(2) 0.067(4) -0.001(2) 0.008(3) 0.000(2)
C42 0.038(3) 0.027(2) 0.058(3) 0.000(2) 0.002(2) 0.002(2)
C43 0.036(3) 0.032(2) 0.051(3) 0.001(2) -0.003(2) 0.002(2)
C44 0.040(3) 0.033(3) 0.069(4) 0.001(2) -0.003(3) 0.004(2)
C45 0.053(4) 0.039(3) 0.074(4) 0.011(3) -0.014(3) -0.002(3)
C46 0.094(6) 0.046(4) 0.092(6) 0.015(4) -0.042(5) -0.015(4)
C47 0.032(3) 0.032(2) 0.052(3) -0.001(2) -0.007(2) -0.002(2)
C48 0.041(3) 0.044(3) 0.090(5) -0.015(3) -0.007(3) 0.000(3)
C49 0.068(5) 0.034(3) 0.119(7) -0.020(4) -0.033(5) 0.011(3)
C50 0.072(5) 0.053(4) 0.085(5) 0.013(4) -0.041(4) -0.024(4)
C51 0.052(4) 0.088(5) 0.061(4) -0.005(4) -0.004(3) -0.026(4)
C52 0.037(3) 0.065(4) 0.061(4) -0.020(3) -0.001(3) 0.001(3)
Fe4 0.0407(4) 0.0216(3) 0.0451(4) -0.0019(3) -0.0045(3) 0.0013(3)
Cl7 0.1079(16) 0.0543(9) 0.0783(12) -0.0011(8) 0.0423(11) -0.0054(9)
Cl8 0.0819(11) 0.0310(6) 0.0802(11) 0.0003(7) 0.0316(9) -0.0001(7)
O7 0.046(2) 0.0242(16) 0.063(2) -0.0067(15) -0.0125(19) 0.0041(15)
O8 0.053(2) 0.0290(17) 0.059(2) -0.0067(16) -0.0187(19) 0.0037(16)
N19 0.065(3) 0.030(2) 0.079(4) -0.010(2) -0.036(3) 0.011(2)
N20 0.050(3) 0.0208(17) 0.047(2) -0.0006(16) -0.012(2) 0.0040(17)
N21 0.037(2) 0.0273(19) 0.044(2) -0.0047(17) 0.0011(18) 0.0004(16)
N22 0.038(2) 0.0260(19) 0.038(2) -0.0018(16) -0.0021(18) 0.0010(16)
N23 0.031(2) 0.030(2) 0.051(3) 0.0020(18) -0.0026(19) -0.0001(16)
N24 0.040(2) 0.0236(19) 0.048(2) -0.0041(17) 0.0023(19) 0.0023(17)
C00' 0.038(8) 0.036(9) 0.036(10) 0.003(7) -0.006(8) -0.004(7)
C01' 0.034(7) 0.035(9) 0.075(13) -0.010(8) 0.018(10) -0.013(7)
C02' 0.046(7) 0.031(8) 0.090(12) -0.011(9) -0.003(9) 0.003(7)
C03' 0.039(9) 0.031(7) 0.094(14) 0.003(10) -0.028(11) 0.007(6)
C04' 0.052(7) 0.025(6) 0.032(9) -0.012(7) -0.012(8) -0.004(5)
C99' 0.029(7) 0.025(6) 0.036(10) -0.007(7) -0.013(9) 0.003(5)
C79 0.095(6) 0.028(3) 0.133(7) -0.010(4) -0.064(6) 0.021(3)
C80 0.082(5) 0.027(3) 0.079(4) -0.005(3) -0.035(4) 0.016(3)
C81 0.052(3) 0.032(3) 0.064(4) -0.002(2) -0.015(3) 0.010(2)
C82 0.042(3) 0.030(2) 0.040(3) -0.003(2) 0.001(2) 0.004(2)
C83 0.039(3) 0.028(2) 0.042(3) -0.003(2) 0.001(2) -0.002(2)
C84 0.039(3) 0.030(2) 0.035(2) 0.0001(19) 0.006(2) 0.0002(19)
C85 0.045(3) 0.044(3) 0.042(3) -0.003(2) 0.002(2) 0.001(2)
C86 0.051(3) 0.033(3) 0.064(4) -0.007(2) -0.008(3) -0.005(2)
C87 0.043(3) 0.023(2) 0.047(3) -0.0052(19) 0.002(2) -0.001(2)
C88 0.062(4) 0.043(3) 0.040(3) -0.006(2) 0.006(3) 0.007(3)
C89 0.069(5) 0.061(4) 0.060(4) -0.008(3) 0.014(3) 0.023(3)
C90 0.070(4) 0.044(3) 0.072(4) -0.021(3) -0.008(3) 0.010(3)
C91 0.068(4) 0.028(2) 0.067(4) -0.001(2) -0.011(3) 0.000(3)
C92 0.049(3) 0.030(2) 0.043(3) -0.001(2) -0.007(2) -0.002(2)
C93 0.051(3) 0.022(2) 0.046(3) -0.0015(19) -0.005(2) -0.002(2)
C94 0.044(3) 0.026(2) 0.039(3) 0.0054(19) -0.001(2) 0.005(2)
C95 0.043(3) 0.025(2) 0.045(3) -0.001(2) -0.011(2) 0.004(2)
C96 0.035(3) 0.030(2) 0.043(3) 0.000(2) 0.006(2) -0.0038(19)
C97 0.051(3) 0.029(2) 0.049(3) -0.001(2) -0.006(3) -0.003(2)
C98 0.043(3) 0.041(3) 0.053(3) -0.003(2) -0.005(2) 0.007(2)
C99 0.036(6) 0.027(4) 0.040(7) -0.004(5) -0.012(6) 0.001(4)
C100 0.038(5) 0.032(6) 0.051(8) -0.002(5) -0.002(7) -0.004(4)
C101 0.043(5) 0.035(7) 0.079(11) -0.014(7) 0.010(7) -0.014(6)
C102 0.039(6) 0.033(5) 0.092(11) 0.004(6) -0.008(7) 0.007(4)
C103 0.066(8) 0.041(5) 0.095(12) 0.003(8) -0.033(10) -0.002(5)
C104 0.065(6) 0.036(5) 0.036(7) -0.010(5) -0.017(7) 0.000(4)
Cl10 0.0686(9) 0.0386(6) 0.0474(7) -0.0003(5) 0.0048(7) -0.0095(6)
Cl12 0.0574(9) 0.0602(9) 0.0543(8) 0.0054(7) -0.0031(7) 0.0034(7)
Cl11 0.157(2) 0.0490(9) 0.0466(8) -0.0003(7) -0.0054(11) 0.0368(11)
Cl9 0.0567(8) 0.0440(7) 0.0529(8) -0.0016(6) 0.0044(7) -0.0127(6)
C72' 0.065(11) 0.042(7) 0.071(12) -0.012(7) 0.023(9) -0.010(7)

loop_
_atom_type_symbol
_atom_type_description
_atom_type_scat_dispersion_real
_atom_type_scat_dispersion_imag
_atom_type_scat_source
C C 0.0181 0.0091 'International Tables Vol C Tables 4.2.6.8 and 6.1.1.4'
H H 0.0000 0.0000 'International Tables Vol C Tables 4.2.6.8 and 6.1.1.4'
Cl Cl 0.3639 0.7018 'International Tables Vol C Tables 4.2.6.8 and 6.1.1.4'
Fe Fe -1.1336 3.1974 'International Tables Vol C Tables 4.2.6.8 and 6.1.1.4'
N N 0.0311 0.0180 'International Tables Vol C Tables 4.2.6.8 and 6.1.1.4'
O O 0.0492 0.0322 'International Tables Vol C Tables 4.2.6.8 and 6.1.1.4'

loop_
_geom_angle_atom_site_label_1
_geom_angle_atom_site_label_2
_geom_angle_atom_site_label_3
_geom_angle
_geom_angle_site_symmetry_1
_geom_angle_site_symmetry_3
_geom_angle_publ_flag
Cl2 Fe1 Cl1 175.04(5) . . ?
O1 Fe1 Cl1 86.56(11) . . ?
O1 Fe1 Cl2 92.15(11) . . ?
O1 Fe1 O2 102.95(13) . . ?
O1 Fe1 N1 89.16(14) . . ?
O1 Fe1 N2 165.54(14) . . ?
O2 Fe1 Cl1 86.28(11) . . ?
O2 Fe1 Cl2 89.34(11) . . ?
O2 Fe1 N1 167.88(15) . . ?
O2 Fe1 N2 91.11(15) . . ?
N1 Fe1 Cl1 94.66(12) . . ?
N1 Fe1 Cl2 90.11(12) . . ?
N2 Fe1 Cl1 91.08(13) . . ?
N2 Fe1 Cl2 91.35(13) . . ?
N2 Fe1 N1 76.80(16) . . ?
C5 O1 Fe1 120.3(3) . . ?
C17 O2 Fe1 122.2(3) . . ?
C1 N1 Fe1 112.9(3) . . ?
C3 N1 Fe1 127.6(3) . . ?
C3 N1 C1 119.4(4) . . ?
C2 N2 Fe1 114.5(3) . . ?
C15 N2 Fe1 126.2(3) . . ?
C15 N2 C2 119.4(4) . . ?
N4 N3 C8 121.8(4) . . ?
C6 N3 N4 108.7(4) . . ?
C6 N3 C8 129.5(4) . . ?
N3 N4 C9 123.3(4) . . ?
C5 N4 N3 108.2(4) . . ?
C5 N4 C9 128.4(4) . . ?
N6 N5 C20 120.7(4) . . ?
C18 N5 N6 109.3(4) . . ?
C18 N5 C20 129.9(5) . . ?
N5 N6 C21 120.7(4) . . ?
C17 N6 N5 108.5(4) . . ?
C17 N6 C21 128.0(4) . . ?
N1 C1 H1A 110.2 . . ?
N1 C1 H1B 110.2 . . ?
N1 C1 C2 107.7(4) . . ?
H1A C1 H1B 108.5 . . ?
C2 C1 H1A 110.2 . . ?
C2 C1 H1B 110.2 . . ?
N2 C2 C1 107.6(4) . . ?
N2 C2 H2A 110.2 . . ?
N2 C2 H2B 110.2 . . ?
C1 C2 H2A 110.2 . . ?
C1 C2 H2B 110.2 . . ?
H2A C2 H2B 108.5 . . ?
N1 C3 H3 119.6 . . ?
N1 C3 C4 120.7(4) . . ?
C4 C3 H3 119.6 . . ?
C5 C4 C3 125.0(5) . . ?
C6 C4 C3 127.6(4) . . ?
C6 C4 C5 107.4(4) . . ?
O1 C5 N4 121.3(4) . . ?
O1 C5 C4 131.4(5) . . ?
N4 C5 C4 107.3(4) . . ?
N3 C6 C4 108.4(4) . . ?
N3 C6 C7 123.2(5) . . ?
C4 C6 C7 128.3(5) . . ?
C6 C7 H7A 109.5 . . ?
C6 C7 H7B 109.5 . . ?
C6 C7 H7C 109.5 . . ?
H7A C7 H7B 109.5 . . ?
H7A C7 H7C 109.5 . . ?
H7B C7 H7C 109.5 . . ?
N3 C8 H8A 109.5 . . ?
N3 C8 H8B 109.5 . . ?
N3 C8 H8C 109.5 . . ?
H8A C8 H8B 109.5 . . ?
H8A C8 H8C 109.5 . . ?
H8B C8 H8C 109.5 . . ?
C10 C9 N4 119.8(5) . . ?
C10 C9 C14 121.5(5) . . ?
C14 C9 N4 118.6(5) . . ?
C9 C10 H10 120.6 . . ?
C9 C10 C11 118.8(6) . . ?
C11 C10 H10 120.6 . . ?
C10 C11 H11 119.8 . . ?
C12 C11 C10 120.4(6) . . ?
C12 C11 H11 119.8 . . ?
C11 C12 H12 119.8 . . ?
C11 C12 C13 120.4(5) . . ?
C13 C12 H12 119.8 . . ?
C12 C13 H13 120.4 . . ?
C12 C13 C14 119.3(6) . . ?
C14 C13 H13 120.4 . . ?
C9 C14 C13 119.5(6) . . ?
C9 C14 H14 120.2 . . ?
C13 C14 H14 120.2 . . ?
N2 C15 H15 118.8 . . ?
N2 C15 C16 122.4(4) . . ?
C16 C15 H15 118.8 . . ?
C17 C16 C15 126.2(5) . . ?
C17 C16 C18 106.5(4) . . ?
C18 C16 C15 126.6(5) . . ?
O2 C17 N6 121.9(4) . . ?
O2 C17 C16 130.7(4) . . ?
N6 C17 C16 107.4(4) . . ?
N5 C18 C16 108.3(4) . . ?
N5 C18 C19 122.3(5) . . ?
C16 C18 C19 129.3(5) . . ?
C18 C19 H19A 109.5 . . ?
C18 C19 H19B 109.5 . . ?
C18 C19 H19C 109.5 . . ?
H19A C19 H19B 109.5 . . ?
H19A C19 H19C 109.5 . . ?
H19B C19 H19C 109.5 . . ?
N5 C20 H20A 109.5 . . ?
N5 C20 H20B 109.5 . . ?
N5 C20 H20C 109.5 . . ?
H20A C20 H20B 109.5 . . ?
H20A C20 H20C 109.5 . . ?
H20B C20 H20C 109.5 . . ?
C22 C21 N6 118.2(5) . . ?
C26 C21 N6 119.7(5) . . ?
C26 C21 C22 122.1(5) . . ?
C21 C22 H22 120.7 . . ?
C21 C22 C23 118.7(6) . . ?
C23 C22 H22 120.7 . . ?
C22 C23 H23 120.3 . . ?
C24 C23 C22 119.3(7) . . ?
C24 C23 H23 120.3 . . ?
C23 C24 H24 119.6 . . ?
C25 C24 C23 120.7(6) . . ?
C25 C24 H24 119.6 . . ?
C24 C25 H25 119.4 . . ?
C24 C25 C26 121.2(6) . . ?
C26 C25 H25 119.4 . . ?
C21 C26 C25 118.0(6) . . ?
C21 C26 H26 121.0 . . ?
C25 C26 H26 121.0 . . ?
Cl6 Fe3 Cl5 177.28(7) . . ?
O5 Fe3 Cl5 89.52(14) . . ?
O5 Fe3 Cl6 92.95(14) . . ?
O5 Fe3 O6 100.30(15) . . ?
O5 Fe3 N13 90.08(16) . . ?
O5 Fe3 N14 167.49(15) . . ?
O6 Fe3 Cl5 90.10(12) . . ?
O6 Fe3 Cl6 88.35(13) . . ?
O6 Fe3 N13 169.56(16) . . ?
O6 Fe3 N14 91.97(15) . . ?
N13 Fe3 Cl5 91.10(14) . . ?
N13 Fe3 Cl6 90.03(14) . . ?
N14 Fe3 Cl5 88.04(13) . . ?
N14 Fe3 Cl6 89.78(14) . . ?
N14 Fe3 N13 77.70(16) . . ?
C57 O5 Fe3 123.7(3) . . ?
C69 O6 Fe3 120.7(3) . . ?
C53 N13 Fe3 112.7(3) . . ?
C55 N13 Fe3 127.2(3) . . ?
C55 N13 C53 120.0(4) . . ?
C54 N14 Fe3 114.4(3) . . ?
C67 N14 Fe3 125.8(3) . . ?
C67 N14 C54 119.7(4) . . ?
N16 N15 C60 120.3(4) . . ?
C58 N15 N16 109.3(4) . . ?
C58 N15 C60 130.4(4) . . ?
N15 N16 C61 124.8(4) . . ?
C57 N16 N15 108.4(4) . . ?
C57 N16 C61 125.7(4) . . ?
N18 N17 C72 120.9(8) . . ?
N18 N17 C72' 117.3(8) . . ?
C70 N17 N18 109.6(5) . . ?
C70 N17 C72 127.9(9) . . ?
C70 N17 C72' 127.6(8) . . ?
N17 N18 C73 120.1(5) . . ?
C69 N18 N17 107.6(4) . . ?
C69 N18 C73 126.9(5) . . ?
N13 C53 H53A 110.2 . . ?
N13 C53 H53B 110.2 . . ?
N13 C53 C54 107.3(4) . . ?
H53A C53 H53B 108.5 . . ?
C54 C53 H53A 110.2 . . ?
C54 C53 H53B 110.2 . . ?
N14 C54 C53 108.3(4) . . ?
N14 C54 H54A 110.0 . . ?
N14 C54 H54B 110.0 . . ?
C53 C54 H54A 110.0 . . ?
C53 C54 H54B 110.0 . . ?
H54A C54 H54B 108.4 . . ?
N13 C55 H55 118.8 . . ?
N13 C55 C56 122.4(4) . . ?
C56 C55 H55 118.8 . . ?
C57 C56 C55 123.9(5) . . ?
C58 C56 C55 128.5(4) . . ?
C58 C56 C57 107.4(4) . . ?
O5 C57 N16 121.8(4) . . ?
O5 C57 C56 131.4(5) . . ?
N16 C57 C56 106.8(4) . . ?
N15 C58 C56 108.1(4) . . ?
N15 C58 C59 122.0(5) . . ?
C56 C58 C59 129.9(5) . . ?
C58 C59 H59A 109.5 . . ?
C58 C59 H59B 109.5 . . ?
C58 C59 H59C 109.5 . . ?
H59A C59 H59B 109.5 . . ?
H59A C59 H59C 109.5 . . ?
H59B C59 H59C 109.5 . . ?
N15 C60 H60A 109.5 . . ?
N15 C60 H60B 109.5 . . ?
N15 C60 H60C 109.5 . . ?
H60A C60 H60B 109.5 . . ?
H60A C60 H60C 109.5 . . ?
H60B C60 H60C 109.5 . . ?
C62 C61 N16 117.8(5) . . ?
C66 C61 N16 119.9(5) . . ?
C66 C61 C62 122.3(5) . . ?
C61 C62 H62 120.7 . . ?
C63 C62 C61 118.6(6) . . ?
C63 C62 H62 120.7 . . ?
C62 C63 H63 119.6 . . ?
C64 C63 C62 120.7(6) . . ?
C64 C63 H63 119.6 . . ?
C63 C64 H64 120.0 . . ?
C63 C64 C65 120.1(5) . . ?
C65 C64 H64 120.0 . . ?
C64 C65 H65 120.0 . . ?
C64 C65 C66 120.1(6) . . ?
C66 C65 H65 120.0 . . ?
C61 C66 C65 118.2(5) . . ?
C61 C66 H66 120.9 . . ?
C65 C66 H66 120.9 . . ?
N14 C67 H67 119.1 . . ?
N14 C67 C68 121.7(5) . . ?
C68 C67 H67 119.1 . . ?
C67 C68 C69 126.8(5) . . ?
C70 C68 C67 126.6(5) . . ?
C70 C68 C69 106.6(4) . . ?
O6 C69 N18 121.0(5) . . ?
O6 C69 C68 130.9(5) . . ?
N18 C69 C68 108.2(5) . . ?
N17 C70 C68 108.0(5) . . ?
N17 C70 C71 122.9(5) . . ?
C68 C70 C71 129.1(5) . . ?
C70 C71 H71A 109.5 . . ?
C70 C71 H71B 109.5 . . ?
C70 C71 H71C 109.5 . . ?
H71A C71 H71B 109.5 . . ?
H71A C71 H71C 109.5 . . ?
H71B C71 H71C 109.5 . . ?
N17 C72 H72A 109.5 . . ?
N17 C72 H72B 109.5 . . ?
N17 C72 H72C 109.5 . . ?
H72A C72 H72B 109.5 . . ?
H72A C72 H72C 109.5 . . ?
H72B C72 H72C 109.5 . . ?
C74 C73 N18 118.4(6) . . ?
C78 C73 N18 118.6(5) . . ?
C78 C73 C74 122.9(6) . . ?
C73 C74 H74 121.1 . . ?
C73 C74 C75 117.8(7) . . ?
C75 C74 H74 121.1 . . ?
C74 C75 H75 120.1 . . ?
C76 C75 C74 119.8(6) . . ?
C76 C75 H75 120.1 . . ?
C75 C76 H76 119.6 . . ?
C77 C76 C75 120.8(6) . . ?
C77 C76 H76 119.6 . . ?
C76 C77 H77 120.4 . . ?
C76 C77 C78 119.3(7) . . ?
C78 C77 H77 120.4 . . ?
C73 C78 C77 119.3(6) . . ?
C73 C78 H78 120.3 . . ?
C77 C78 H78 120.3 . . ?
Cl4 Fe2 Cl3 176.34(7) . . ?
O3 Fe2 Cl3 88.05(13) . . ?
O3 Fe2 Cl4 88.43(14) . . ?
O3 Fe2 O4 100.01(15) . . ?
O3 Fe2 N7 92.21(17) . . ?
O3 Fe2 N8 169.50(17) . . ?
O4 Fe2 Cl3 88.31(12) . . ?
O4 Fe2 Cl4 91.31(13) . . ?
O4 Fe2 N7 166.62(17) . . ?
O4 Fe2 N8 90.45(16) . . ?
N7 Fe2 Cl3 86.68(15) . . ?
N7 Fe2 Cl4 94.47(15) . . ?
N8 Fe2 Cl3 91.45(15) . . ?
N8 Fe2 Cl4 92.19(15) . . ?
N8 Fe2 N7 77.29(18) . . ?
C31 O3 Fe2 121.8(3) . . ?
C43 O4 Fe2 122.1(3) . . ?
C27 N7 Fe2 115.8(4) . . ?
C29 N7 Fe2 126.1(4) . . ?
C29 N7 C27 117.8(5) . . ?
C28 N8 Fe2 113.1(4) . . ?
C41 N8 Fe2 127.6(4) . . ?
C41 N8 C28 119.3(4) . . ?
N10 N9 C34 119.0(4) . . ?
C32 N9 N10 109.4(4) . . ?
C32 N9 C34 131.3(5) . . ?
N9 N10 C35 121.2(4) . . ?
C31 N10 N9 108.3(4) . . ?
C31 N10 C35 127.7(5) . . ?
N12 N11 C46 121.8(5) . . ?
C44 N11 N12 108.5(5) . . ?
C44 N11 C46 129.6(5) . . ?
N11 N12 C47 123.2(4) . . ?
C43 N12 N11 108.6(4) . . ?
C43 N12 C47 127.5(5) . . ?
N7 C27 H27A 110.0 . . ?
N7 C27 H27B 110.0 . . ?
N7 C27 C28 108.3(5) . . ?
H27A C27 H27B 108.4 . . ?
C28 C27 H27A 110.0 . . ?
C28 C27 H27B 110.0 . . ?
N8 C28 C27 108.9(5) . . ?
N8 C28 H28A 109.9 . . ?
N8 C28 H28B 109.9 . . ?
C27 C28 H28A 109.9 . . ?
C27 C28 H28B 109.9 . . ?
H28A C28 H28B 108.3 . . ?
N7 C29 H29 118.7 . . ?
N7 C29 C30 122.5(5) . . ?
C30 C29 H29 118.7 . . ?
C31 C30 C29 125.4(5) . . ?
C32 C30 C29 127.9(5) . . ?
C32 C30 C31 106.7(4) . . ?
O3 C31 N10 121.7(4) . . ?
O3 C31 C30 131.9(5) . . ?
N10 C31 C30 106.4(4) . . ?
N9 C32 C30 109.1(5) . . ?
N9 C32 C33 122.9(6) . . ?
C30 C32 C33 128.0(5) . . ?
C32 C33 H33A 109.5 . . ?
C32 C33 H33B 109.5 . . ?
C32 C33 H33C 109.5 . . ?
H33A C33 H33B 109.5 . . ?
H33A C33 H33C 109.5 . . ?
H33B C33 H33C 109.5 . . ?
N9 C34 H34A 109.5 . . ?
N9 C34 H34B 109.5 . . ?
N9 C34 H34C 109.5 . . ?
H34A C34 H34B 109.5 . . ?
H34A C34 H34C 109.5 . . ?
H34B C34 H34C 109.5 . . ?
C36 C35 N10 118.7(5) . . ?
C36 C35 C40 121.3(5) . . ?
C40 C35 N10 120.0(5) . . ?
C35 C36 H36 120.7 . . ?
C35 C36 C37 118.7(5) . . ?
C37 C36 H36 120.7 . . ?
C36 C37 H37 119.8 . . ?
C38 C37 C36 120.5(5) . . ?
C38 C37 H37 119.8 . . ?
C37 C38 H38 119.8 . . ?
C37 C38 C39 120.5(5) . . ?
C39 C38 H38 119.8 . . ?
C38 C39 H39 120.5 . . ?
C40 C39 C38 119.0(6) . . ?
C40 C39 H39 120.5 . . ?
C35 C40 H40 120.0 . . ?
C39 C40 C35 119.9(5) . . ?
C39 C40 H40 120.0 . . ?
N8 C41 H41 119.2 . . ?
N8 C41 C42 121.5(5) . . ?
C42 C41 H41 119.2 . . ?
C43 C42 C41 125.7(5) . . ?
C44 C42 C41 127.4(5) . . ?
C44 C42 C43 106.7(5) . . ?
O4 C43 N12 121.6(5) . . ?
O4 C43 C42 131.1(5) . . ?
N12 C43 C42 107.4(5) . . ?
N11 C44 C42 108.8(5) . . ?
N11 C44 C45 121.1(6) . . ?
C42 C44 C45 129.9(5) . . ?
C44 C45 H45A 109.5 . . ?
C44 C45 H45B 109.5 . . ?
C44 C45 H45C 109.5 . . ?
H45A C45 H45B 109.5 . . ?
H45A C45 H45C 109.5 . . ?
H45B C45 H45C 109.5 . . ?
N11 C46 H46A 109.5 . . ?
N11 C46 H46B 109.5 . . ?
N11 C46 H46C 109.5 . . ?
H46A C46 H46B 109.5 . . ?
H46A C46 H46C 109.5 . . ?
H46B C46 H46C 109.5 . . ?
C48 C47 N12 119.2(5) . . ?
C52 C47 N12 119.5(5) . . ?
C52 C47 C48 121.4(5) . . ?
C47 C48 H48 120.6 . . ?
C47 C48 C49 118.8(7) . . ?
C49 C48 H48 120.6 . . ?
C48 C49 H49 120.1 . . ?
C50 C49 C48 119.8(7) . . ?
C50 C49 H49 120.1 . . ?
C49 C50 H50 119.7 . . ?
C49 C50 C51 120.6(6) . . ?
C51 C50 H50 119.7 . . ?
C50 C51 H51 120.3 . . ?
C52 C51 C50 119.5(7) . . ?
C52 C51 H51 120.3 . . ?
C47 C52 C51 119.9(6) . . ?
C47 C52 H52 120.0 . . ?
C51 C52 H52 120.0 . . ?
Cl7 Fe4 Cl8 177.72(9) . . ?
O7 Fe4 Cl7 88.87(13) . . ?
O7 Fe4 Cl8 89.97(13) . . ?
O7 Fe4 N19 92.42(17) . . ?
O7 Fe4 N20 169.51(16) . . ?
O8 Fe4 Cl7 93.34(15) . . ?
O8 Fe4 Cl8 88.80(14) . . ?
O8 Fe4 O7 99.91(15) . . ?
O8 Fe4 N19 166.94(17) . . ?
O8 Fe4 N20 90.54(16) . . ?
N19 Fe4 Cl7 91.18(19) . . ?
N19 Fe4 Cl8 86.91(19) . . ?
N19 Fe4 N20 77.23(17) . . ?
N20 Fe4 Cl7 89.68(14) . . ?
N20 Fe4 Cl8 91.10(14) . . ?
C83 O7 Fe4 121.5(3) . . ?
C95 O8 Fe4 123.6(3) . . ?
C79 N19 Fe4 113.8(4) . . ?
C81 N19 Fe4 126.2(4) . . ?
C81 N19 C79 119.3(5) . . ?
C80 N20 Fe4 113.0(3) . . ?
C93 N20 Fe4 127.3(3) . . ?
C93 N20 C80 119.6(4) . . ?
N22 N21 C86 121.6(4) . . ?
C84 N21 N22 108.4(4) . . ?
C84 N21 C86 129.0(5) . . ?
N21 N22 C87 120.0(4) . . ?
C83 N22 N21 108.7(4) . . ?
C83 N22 C87 127.4(4) . . ?
N24 N23 C98 121.6(4) . . ?
C96 N23 N24 109.0(4) . . ?
C96 N23 C98 129.3(4) . . ?
N23 N24 C99' 131.4(15) . . ?
N23 N24 C99 119.9(9) . . ?
C95 N24 N23 108.8(4) . . ?
C95 N24 C99' 117.7(13) . . ?
C95 N24 C99 131.0(9) . . ?
C01' C00' H00' 121.4 . . ?
C99' C00' H00' 121.4 . . ?
C99' C00' C01' 117.3(16) . . ?
C00' C01' H01' 119.7 . . ?
C02' C01' C00' 120.5(16) . . ?
C02' C01' H01' 119.7 . . ?
C01' C02' H02' 119.6 . . ?
C03' C02' C01' 120.8(16) . . ?
C03' C02' H02' 119.6 . . ?
C02' C03' H03' 120.5 . . ?
C02' C03' C04' 119.1(17) . . ?
C04' C03' H03' 120.5 . . ?
C03' C04' H04' 120.2 . . ?
C99' C04' C03' 119.6(17) . . ?
C99' C04' H04' 120.2 . . ?
C00' C99' N24 118.3(18) . . ?
C04' C99' N24 118.6(16) . . ?
C04' C99' C00' 122.7(18) . . ?
N19 C79 H79A 109.6 . . ?
N19 C79 H79B 109.6 . . ?
H79A C79 H79B 108.1 . . ?
C80 C79 N19 110.2(6) . . ?
C80 C79 H79A 109.6 . . ?
C80 C79 H79B 109.6 . . ?
N20 C80 H80A 109.6 . . ?
N20 C80 H80B 109.6 . . ?
C79 C80 N20 110.1(5) . . ?
C79 C80 H80A 109.6 . . ?
C79 C80 H80B 109.6 . . ?
H80A C80 H80B 108.2 . . ?
N19 C81 H81 118.8 . . ?
N19 C81 C82 122.3(5) . . ?
C82 C81 H81 118.8 . . ?
C81 C82 C83 127.0(5) . . ?
C84 C82 C81 127.4(5) . . ?
C84 C82 C83 105.6(4) . . ?
O7 C83 N22 122.0(4) . . ?
O7 C83 C82 130.5(4) . . ?
N22 C83 C82 107.5(4) . . ?
N21 C84 C82 109.8(5) . . ?
N21 C84 C85 120.9(5) . . ?
C82 C84 C85 129.3(5) . . ?
C84 C85 H85A 109.5 . . ?
C84 C85 H85B 109.5 . . ?
C84 C85 H85C 109.5 . . ?
H85A C85 H85B 109.5 . . ?
H85A C85 H85C 109.5 . . ?
H85B C85 H85C 109.5 . . ?
N21 C86 H86A 109.5 . . ?
N21 C86 H86B 109.5 . . ?
N21 C86 H86C 109.5 . . ?
H86A C86 H86B 109.5 . . ?
H86A C86 H86C 109.5 . . ?
H86B C86 H86C 109.5 . . ?
C88 C87 N22 117.2(5) . . ?
C92 C87 N22 120.6(5) . . ?
C92 C87 C88 122.1(5) . . ?
C87 C88 H88 121.5 . . ?
C89 C88 C87 117.0(6) . . ?
C89 C88 H88 121.5 . . ?
C88 C89 H89 119.6 . . ?
C90 C89 C88 120.9(6) . . ?
C90 C89 H89 119.6 . . ?
C89 C90 H90 119.7 . . ?
C91 C90 C89 120.7(6) . . ?
C91 C90 H90 119.7 . . ?
C90 C91 H91 120.0 . . ?
C90 C91 C92 119.9(6) . . ?
C92 C91 H91 120.0 . . ?
C87 C92 C91 119.4(6) . . ?
C87 C92 H92 120.3 . . ?
C91 C92 H92 120.3 . . ?
N20 C93 H93 119.2 . . ?
N20 C93 C94 121.6(4) . . ?
C94 C93 H93 119.2 . . ?
C95 C94 C93 125.6(5) . . ?
C96 C94 C93 127.2(4) . . ?
C96 C94 C95 107.2(4) . . ?
O8 C95 N24 122.1(4) . . ?
O8 C95 C94 131.0(5) . . ?
N24 C95 C94 106.8(4) . . ?
N23 C96 C94 108.2(4) . . ?
N23 C96 C97 121.9(5) . . ?
C94 C96 C97 129.8(5) . . ?
C96 C97 H97A 109.5 . . ?
C96 C97 H97B 109.5 . . ?
C96 C97 H97C 109.5 . . ?
H97A C97 H97B 109.5 . . ?
H97A C97 H97C 109.5 . . ?
H97B C97 H97C 109.5 . . ?
N23 C98 H98A 109.5 . . ?
N23 C98 H98B 109.5 . . ?
N23 C98 H98C 109.5 . . ?
H98A C98 H98B 109.5 . . ?
H98A C98 H98C 109.5 . . ?
H98B C98 H98C 109.5 . . ?
C100 C99 N24 115.8(11) . . ?
C104 C99 N24 120.5(12) . . ?
C104 C99 C100 123.0(12) . . ?
C99 C100 H100 121.1 . . ?
C99 C100 C101 117.8(12) . . ?
C101 C100 H100 121.1 . . ?
C100 C101 H101 120.5 . . ?
C102 C101 C100 119.0(11) . . ?
C102 C101 H101 120.5 . . ?
C101 C102 H102 119.0 . . ?
C103 C102 C101 121.9(11) . . ?
C103 C102 H102 119.0 . . ?
C102 C103 H103 120.2 . . ?
C102 C103 C104 119.7(13) . . ?
C104 C103 H103 120.2 . . ?
C99 C104 C103 118.5(13) . . ?
C99 C104 H104 120.7 . . ?
C103 C104 H104 120.7 . . ?
N17 C72' H72D 109.5 . . ?
N17 C72' H72E 109.5 . . ?
N17 C72' H72F 109.5 . . ?
H72D C72' H72E 109.5 . . ?
H72D C72' H72F 109.5 . . ?
H72E C72' H72F 109.5 . . ?

loop_
_geom_bond_atom_site_label_1
_geom_bond_atom_site_label_2
_geom_bond_distance
_geom_bond_site_symmetry_2
_geom_bond_publ_flag
Fe1 Cl1 2.3606(15) . ?
Fe1 Cl2 2.3339(15) . ?
Fe1 O1 2.016(3) . ?
Fe1 O2 2.030(3) . ?
Fe1 N1 2.131(4) . ?
Fe1 N2 2.126(4) . ?
O1 C5 1.286(6) . ?
O2 C17 1.269(6) . ?
N1 C1 1.452(6) . ?
N1 C3 1.279(6) . ?
N2 C2 1.467(6) . ?
N2 C15 1.275(6) . ?
N3 N4 1.395(5) . ?
N3 C6 1.336(6) . ?
N3 C8 1.467(7) . ?
N4 C5 1.350(6) . ?
N4 C9 1.434(6) . ?
N5 N6 1.390(6) . ?
N5 C18 1.324(7) . ?
N5 C20 1.456(7) . ?
N6 C17 1.353(6) . ?
N6 C21 1.439(6) . ?
C1 H1A 0.9900 . ?
C1 H1B 0.9900 . ?
C1 C2 1.495(8) . ?
C2 H2A 0.9900 . ?
C2 H2B 0.9900 . ?
C3 H3 0.9500 . ?
C3 C4 1.433(7) . ?
C4 C5 1.407(6) . ?
C4 C6 1.381(7) . ?
C6 C7 1.495(7) . ?
C7 H7A 0.9800 . ?
C7 H7B 0.9800 . ?
C7 H7C 0.9800 . ?
C8 H8A 0.9800 . ?
C8 H8B 0.9800 . ?
C8 H8C 0.9800 . ?
C9 C10 1.371(8) . ?
C9 C14 1.379(8) . ?
C10 H10 0.9500 . ?
C10 C11 1.384(7) . ?
C11 H11 0.9500 . ?
C11 C12 1.372(10) . ?
C12 H12 0.9500 . ?
C12 C13 1.386(10) . ?
C13 H13 0.9500 . ?
C13 C14 1.382(8) . ?
C14 H14 0.9500 . ?
C15 H15 0.9500 . ?
C15 C16 1.432(6) . ?
C16 C17 1.408(7) . ?
C16 C18 1.410(7) . ?
C18 C19 1.472(8) . ?
C19 H19A 0.9800 . ?
C19 H19B 0.9800 . ?
C19 H19C 0.9800 . ?
C20 H20A 0.9800 . ?
C20 H20B 0.9800 . ?
C20 H20C 0.9800 . ?
C21 C22 1.376(9) . ?
C21 C26 1.369(7) . ?
C22 H22 0.9500 . ?
C22 C23 1.398(9) . ?
C23 H23 0.9500 . ?
C23 C24 1.376(11) . ?
C24 H24 0.9500 . ?
C24 C25 1.352(11) . ?
C25 H25 0.9500 . ?
C25 C26 1.389(8) . ?
C26 H26 0.9500 . ?
Fe3 Cl5 2.3574(18) . ?
Fe3 Cl6 2.3263(19) . ?
Fe3 O5 1.998(4) . ?
Fe3 O6 2.001(3) . ?
Fe3 N13 2.130(4) . ?
Fe3 N14 2.120(4) . ?
O5 C57 1.268(6) . ?
O6 C69 1.276(6) . ?
N13 C53 1.475(7) . ?
N13 C55 1.272(7) . ?
N14 C54 1.453(6) . ?
N14 C67 1.283(7) . ?
N15 N16 1.384(5) . ?
N15 C58 1.342(6) . ?
N15 C60 1.459(6) . ?
N16 C57 1.353(6) . ?
N16 C61 1.433(6) . ?
N17 N18 1.407(7) . ?
N17 C70 1.340(7) . ?
N17 C72 1.486(14) . ?
N17 C72' 1.514(14) . ?
N18 C69 1.353(6) . ?
N18 C73 1.437(7) . ?
C53 H53A 0.9900 . ?
C53 H53B 0.9900 . ?
C53 C54 1.519(8) . ?
C54 H54A 0.9900 . ?
C54 H54B 0.9900 . ?
C55 H55 0.9500 . ?
C55 C56 1.445(7) . ?
C56 C57 1.420(6) . ?
C56 C58 1.377(7) . ?
C58 C59 1.487(7) . ?
C59 H59A 0.9800 . ?
C59 H59B 0.9800 . ?
C59 H59C 0.9800 . ?
C60 H60A 0.9800 . ?
C60 H60B 0.9800 . ?
C60 H60C 0.9800 . ?
C61 C62 1.380(7) . ?
C61 C66 1.367(7) . ?
C62 H62 0.9500 . ?
C62 C63 1.376(8) . ?
C63 H63 0.9500 . ?
C63 C64 1.370(9) . ?
C64 H64 0.9500 . ?
C64 C65 1.383(9) . ?
C65 H65 0.9500 . ?
C65 C66 1.399(7) . ?
C66 H66 0.9500 . ?
C67 H67 0.9500 . ?
C67 C68 1.412(7) . ?
C68 C69 1.421(7) . ?
C68 C70 1.407(8) . ?
C70 C71 1.488(8) . ?
C71 H71A 0.9800 . ?
C71 H71B 0.9800 . ?
C71 H71C 0.9800 . ?
C72 H72A 0.9800 . ?
C72 H72B 0.9800 . ?
C72 H72C 0.9800 . ?
C73 C74 1.380(8) . ?
C73 C78 1.364(9) . ?
C74 H74 0.9500 . ?
C74 C75 1.396(9) . ?
C75 H75 0.9500 . ?
C75 C76 1.392(11) . ?
C76 H76 0.9500 . ?
C76 C77 1.381(11) . ?
C77 H77 0.9500 . ?
C77 C78 1.386(9) . ?
C78 H78 0.9500 . ?
Fe2 Cl3 2.3915(17) . ?
Fe2 Cl4 2.310(2) . ?
Fe2 O3 2.008(4) . ?
Fe2 O4 2.010(4) . ?
Fe2 N7 2.117(5) . ?
Fe2 N8 2.117(4) . ?
O3 C31 1.262(6) . ?
O4 C43 1.273(6) . ?
N7 C27 1.461(7) . ?
N7 C29 1.280(7) . ?
N8 C28 1.464(7) . ?
N8 C41 1.264(7) . ?
N9 N10 1.399(6) . ?
N9 C32 1.309(7) . ?
N9 C34 1.459(8) . ?
N10 C31 1.357(6) . ?
N10 C35 1.441(6) . ?
N11 N12 1.389(6) . ?
N11 C44 1.346(7) . ?
N11 C46 1.453(8) . ?
N12 C43 1.362(7) . ?
N12 C47 1.434(6) . ?
C27 H27A 0.9900 . ?
C27 H27B 0.9900 . ?
C27 C28 1.502(10) . ?
C28 H28A 0.9900 . ?
C28 H28B 0.9900 . ?
C29 H29 0.9500 . ?
C29 C30 1.430(7) . ?
C30 C31 1.426(7) . ?
C30 C32 1.391(8) . ?
C32 C33 1.488(8) . ?
C33 H33A 0.9800 . ?
C33 H33B 0.9800 . ?
C33 H33C 0.9800 . ?
C34 H34A 0.9800 . ?
C34 H34B 0.9800 . ?
C34 H34C 0.9800 . ?
C35 C36 1.366(7) . ?
C35 C40 1.388(8) . ?
C36 H36 0.9500 . ?
C36 C37 1.396(7) . ?
C37 H37 0.9500 . ?
C37 C38 1.376(8) . ?
C38 H38 0.9500 . ?
C38 C39 1.388(8) . ?
C39 H39 0.9500 . ?
C39 C40 1.382(8) . ?
C40 H40 0.9500 . ?
C41 H41 0.9500 . ?
C41 C42 1.421(8) . ?
C42 C43 1.414(7) . ?
C42 C44 1.393(8) . ?
C44 C45 1.500(8) . ?
C45 H45A 0.9800 . ?
C45 H45B 0.9800 . ?
C45 H45C 0.9800 . ?
C46 H46A 0.9800 . ?
C46 H46B 0.9800 . ?
C46 H46C 0.9800 . ?
C47 C48 1.372(8) . ?
C47 C52 1.358(8) . ?
C48 H48 0.9500 . ?
C48 C49 1.395(9) . ?
C49 H49 0.9500 . ?
C49 C50 1.365(12) . ?
C50 H50 0.9500 . ?
C50 C51 1.380(11) . ?
C51 H51 0.9500 . ?
C51 C52 1.378(9) . ?
C52 H52 0.9500 . ?
Fe4 Cl7 2.312(2) . ?
Fe4 Cl8 2.3887(18) . ?
Fe4 O7 2.014(3) . ?
Fe4 O8 1.992(4) . ?
Fe4 N19 2.109(5) . ?
Fe4 N20 2.129(4) . ?
O7 C83 1.273(6) . ?
O8 C95 1.262(6) . ?
N19 C79 1.482(7) . ?
N19 C81 1.276(8) . ?
N20 C80 1.468(7) . ?
N20 C93 1.269(7) . ?
N21 N22 1.398(6) . ?
N21 C84 1.329(6) . ?
N21 C86 1.442(6) . ?
N22 C83 1.353(6) . ?
N22 C87 1.447(6) . ?
N23 N24 1.386(6) . ?
N23 C96 1.338(6) . ?
N23 C98 1.469(7) . ?
N24 C99' 1.43(2) . ?
N24 C95 1.364(6) . ?
N24 C99 1.458(16) . ?
C00' H00' 0.9500 . ?
C00' C01' 1.404(18) . ?
C00' C99' 1.393(17) . ?
C01' H01' 0.9500 . ?
C01' C02' 1.403(18) . ?
C02' H02' 0.9500 . ?
C02' C03' 1.38(2) . ?
C03' H03' 0.9500 . ?
C03' C04' 1.409(18) . ?
C04' H04' 0.9500 . ?
C04' C99' 1.374(17) . ?
C79 H79A 0.9900 . ?
C79 H79B 0.9900 . ?
C79 C80 1.418(10) . ?
C80 H80A 0.9900 . ?
C80 H80B 0.9900 . ?
C81 H81 0.9500 . ?
C81 C82 1.406(7) . ?
C82 C83 1.430(7) . ?
C82 C84 1.397(7) . ?
C84 C85 1.472(8) . ?
C85 H85A 0.9800 . ?
C85 H85B 0.9800 . ?
C85 H85C 0.9800 . ?
C86 H86A 0.9800 . ?
C86 H86B 0.9800 . ?
C86 H86C 0.9800 . ?
C87 C88 1.404(8) . ?
C87 C92 1.364(7) . ?
C88 H88 0.9500 . ?
C88 C89 1.395(8) . ?
C89 H89 0.9500 . ?
C89 C90 1.387(10) . ?
C90 H90 0.9500 . ?
C90 C91 1.359(10) . ?
C91 H91 0.9500 . ?
C91 C92 1.398(8) . ?
C92 H92 0.9500 . ?
C93 H93 0.9500 . ?
C93 C94 1.433(7) . ?
C94 C95 1.410(6) . ?
C94 C96 1.399(7) . ?
C96 C97 1.486(7) . ?
C97 H97A 0.9800 . ?
C97 H97B 0.9800 . ?
C97 H97C 0.9800 . ?
C98 H98A 0.9800 . ?
C98 H98B 0.9800 . ?
C98 H98C 0.9800 . ?
C99 C100 1.398(13) . ?
C99 C104 1.364(14) . ?
C100 H100 0.9500 . ?
C100 C101 1.412(14) . ?
C101 H101 0.9500 . ?
C101 C102 1.383(15) . ?
C102 H102 0.9500 . ?
C102 C103 1.375(16) . ?
C103 H103 0.9500 . ?
C103 C104 1.402(14) . ?
C104 H104 0.9500 . ?
C72' H72D 0.9800 . ?
C72' H72E 0.9800 . ?
C72' H72F 0.9800 . ?

loop_
_geom_torsion_atom_site_label_1
_geom_torsion_atom_site_label_2
_geom_torsion_atom_site_label_3
_geom_torsion_atom_site_label_4
_geom_torsion
_geom_torsion_site_symmetry_1
_geom_torsion_site_symmetry_2
_geom_torsion_site_symmetry_3
_geom_torsion_site_symmetry_4
_geom_torsion_publ_flag
Fe1 O1 C5 N4 -160.6(4) . . . . ?
Fe1 O1 C5 C4 21.9(7) . . . . ?
Fe1 O2 C17 N6 -176.8(4) . . . . ?
Fe1 O2 C17 C16 2.4(8) . . . . ?
Fe1 N1 C1 C2 -42.7(5) . . . . ?
Fe1 N1 C3 C4 -5.2(7) . . . . ?
Fe1 N2 C2 C1 -34.2(5) . . . . ?
Fe1 N2 C15 C16 -2.3(8) . . . . ?
N1 C1 C2 N2 48.8(6) . . . . ?
N1 C3 C4 C5 -9.2(8) . . . . ?
N1 C3 C4 C6 173.9(5) . . . . ?
N2 C15 C16 C17 -7.7(9) . . . . ?
N2 C15 C16 C18 -177.3(5) . . . . ?
N3 N4 C5 O1 -177.8(4) . . . . ?
N3 N4 C5 C4 0.2(5) . . . . ?
N3 N4 C9 C10 -70.7(7) . . . . ?
N3 N4 C9 C14 112.4(6) . . . . ?
N4 N3 C6 C4 -0.5(6) . . . . ?
N4 N3 C6 C7 179.3(5) . . . . ?
N4 C9 C10 C11 -176.4(5) . . . . ?
N4 C9 C14 C13 175.5(5) . . . . ?
N5 N6 C17 O2 -178.4(5) . . . . ?
N5 N6 C17 C16 2.2(6) . . . . ?
N5 N6 C21 C22 72.1(7) . . . . ?
N5 N6 C21 C26 -108.3(6) . . . . ?
N6 N5 C18 C16 1.4(7) . . . . ?
N6 N5 C18 C19 -175.7(6) . . . . ?
N6 C21 C22 C23 -178.9(6) . . . . ?
N6 C21 C26 C25 178.7(5) . . . . ?
C1 N1 C3 C4 178.3(5) . . . . ?
C2 N2 C15 C16 177.9(5) . . . . ?
C3 N1 C1 C2 134.3(5) . . . . ?
C3 C4 C5 O1 -0.1(9) . . . . ?
C3 C4 C5 N4 -177.9(5) . . . . ?
C3 C4 C6 N3 177.9(5) . . . . ?
C3 C4 C6 C7 -1.8(9) . . . . ?
C5 N4 C9 C10 104.7(6) . . . . ?
C5 N4 C9 C14 -72.2(7) . . . . ?
C5 C4 C6 N3 0.6(6) . . . . ?
C5 C4 C6 C7 -179.2(5) . . . . ?
C6 N3 N4 C5 0.2(6) . . . . ?
C6 N3 N4 C9 176.4(5) . . . . ?
C6 C4 C5 O1 177.3(5) . . . . ?
C6 C4 C5 N4 -0.5(6) . . . . ?
C8 N3 N4 C5 -178.8(5) . . . . ?
C8 N3 N4 C9 -2.6(8) . . . . ?
C8 N3 C6 C4 178.4(5) . . . . ?
C8 N3 C6 C7 -1.8(9) . . . . ?
C9 N4 C5 O1 6.2(8) . . . . ?
C9 N4 C5 C4 -175.7(5) . . . . ?
C9 C10 C11 C12 1.1(10) . . . . ?
C10 C9 C14 C13 -1.4(9) . . . . ?
C10 C11 C12 C13 -1.6(10) . . . . ?
C11 C12 C13 C14 0.6(10) . . . . ?
C12 C13 C14 C9 0.9(10) . . . . ?
C14 C9 C10 C11 0.4(9) . . . . ?
C15 N2 C2 C1 145.6(5) . . . . ?
C15 C16 C17 O2 8.1(9) . . . . ?
C15 C16 C17 N6 -172.6(5) . . . . ?
C15 C16 C18 N5 171.1(5) . . . . ?
C15 C16 C18 C19 -12.0(11) . . . . ?
C17 N6 C21 C22 -86.8(7) . . . . ?
C17 N6 C21 C26 92.8(7) . . . . ?
C17 C16 C18 N5 -0.1(6) . . . . ?
C17 C16 C18 C19 176.8(7) . . . . ?
C18 N5 N6 C17 -2.3(6) . . . . ?
C18 N5 N6 C21 -164.9(5) . . . . ?
C18 C16 C17 O2 179.4(5) . . . . ?
C18 C16 C17 N6 -1.4(6) . . . . ?
C20 N5 N6 C17 -178.3(6) . . . . ?
C20 N5 N6 C21 19.2(8) . . . . ?
C20 N5 C18 C16 176.9(6) . . . . ?
C20 N5 C18 C19 -0.2(11) . . . . ?
C21 N6 C17 O2 -17.5(8) . . . . ?
C21 N6 C17 C16 163.1(5) . . . . ?
C21 C22 C23 C24 -0.5(11) . . . . ?
C22 C21 C26 C25 -1.7(8) . . . . ?
C22 C23 C24 C25 -0.2(11) . . . . ?
C23 C24 C25 C26 0.0(10) . . . . ?
C24 C25 C26 C21 1.0(9) . . . . ?
C26 C21 C22 C23 1.5(9) . . . . ?
Fe3 O5 C57 N16 -176.2(4) . . . . ?
Fe3 O5 C57 C56 6.3(9) . . . . ?
Fe3 O6 C69 N18 -167.5(4) . . . . ?
Fe3 O6 C69 C68 14.3(8) . . . . ?
Fe3 N13 C53 C54 -39.8(6) . . . . ?
Fe3 N13 C55 C56 -4.9(8) . . . . ?
Fe3 N14 C54 C53 -35.5(6) . . . . ?
Fe3 N14 C67 C68 -3.8(8) . . . . ?
N13 C53 C54 N14 47.9(6) . . . . ?
N13 C55 C56 C57 -4.5(9) . . . . ?
N13 C55 C56 C58 -179.2(5) . . . . ?
N14 C67 C68 C69 -4.5(9) . . . . ?
N14 C67 C68 C70 173.1(6) . . . . ?
N15 N16 C57 O5 178.9(5) . . . . ?
N15 N16 C57 C56 -3.1(6) . . . . ?
N15 N16 C61 C62 -106.3(6) . . . . ?
N15 N16 C61 C66 75.1(7) . . . . ?
N16 N15 C58 C56 -2.0(6) . . . . ?
N16 N15 C58 C59 177.3(5) . . . . ?
N16 C61 C62 C63 -176.0(5) . . . . ?
N16 C61 C66 C65 176.8(5) . . . . ?
N17 N18 C69 O6 178.3(5) . . . . ?
N17 N18 C69 C68 -3.1(7) . . . . ?
N17 N18 C73 C74 91.3(7) . . . . ?
N17 N18 C73 C78 -87.0(7) . . . . ?
N18 N17 C70 C68 -1.7(8) . . . . ?
N18 N17 C70 C71 175.9(6) . . . . ?
N18 C73 C74 C75 -175.7(5) . . . . ?
N18 C73 C78 C77 177.2(6) . . . . ?
C53 N13 C55 C56 171.5(5) . . . . ?
C54 N14 C67 C68 178.5(5) . . . . ?
C55 N13 C53 C54 143.3(5) . . . . ?
C55 C56 C57 O5 4.0(10) . . . . ?
C55 C56 C57 N16 -173.8(5) . . . . ?
C55 C56 C58 N15 175.5(5) . . . . ?
C55 C56 C58 C59 -3.8(10) . . . . ?
C57 N16 C61 C62 60.1(8) . . . . ?
C57 N16 C61 C66 -118.5(6) . . . . ?
C57 C56 C58 N15 0.1(6) . . . . ?
C57 C56 C58 C59 -179.2(5) . . . . ?
C58 N15 N16 C57 3.3(6) . . . . ?
C58 N15 N16 C61 171.7(5) . . . . ?
C58 C56 C57 O5 179.6(6) . . . . ?
C58 C56 C57 N16 1.8(6) . . . . ?
C60 N15 N16 C57 -178.2(5) . . . . ?
C60 N15 N16 C61 -9.8(7) . . . . ?
C60 N15 C58 C56 179.7(5) . . . . ?
C60 N15 C58 C59 -1.0(9) . . . . ?
C61 N16 C57 O5 10.6(9) . . . . ?
C61 N16 C57 C56 -171.4(5) . . . . ?
C61 C62 C63 C64 -1.2(9) . . . . ?
C62 C61 C66 C65 -1.8(9) . . . . ?
C62 C63 C64 C65 -0.9(10) . . . . ?
C63 C64 C65 C66 1.8(9) . . . . ?
C64 C65 C66 C61 -0.4(9) . . . . ?
C66 C61 C62 C63 2.7(9) . . . . ?
C67 N14 C54 C53 142.5(5) . . . . ?
C67 C68 C69 O6 -1.5(10) . . . . ?
C67 C68 C69 N18 -179.9(6) . . . . ?
C67 C68 C70 N17 -178.2(6) . . . . ?
C67 C68 C70 C71 4.4(11) . . . . ?
C69 N18 C73 C74 -118.1(7) . . . . ?
C69 N18 C73 C78 63.6(9) . . . . ?
C69 C68 C70 N17 -0.3(7) . . . . ?
C69 C68 C70 C71 -177.6(7) . . . . ?
C70 N17 N18 C69 3.0(8) . . . . ?
C70 N17 N18 C73 158.7(6) . . . . ?
C70 C68 C69 O6 -179.5(6) . . . . ?
C70 C68 C69 N18 2.1(7) . . . . ?
C72 N17 N18 C69 -163.4(19) . . . . ?
C72 N17 N18 C73 -8(2) . . . . ?
C72 N17 C70 C68 164(2) . . . . ?
C72 N17 C70 C71 -19(2) . . . . ?
C73 N18 C69 O6 24.8(10) . . . . ?
C73 N18 C69 C68 -156.6(6) . . . . ?
C73 C74 C75 C76 -0.4(9) . . . . ?
C74 C73 C78 C77 -1.0(10) . . . . ?
C74 C75 C76 C77 -3.2(10) . . . . ?
C75 C76 C77 C78 4.7(11) . . . . ?
C76 C77 C78 C73 -2.6(10) . . . . ?
C78 C73 C74 C75 2.6(9) . . . . ?
Fe2 O3 C31 N10 179.2(4) . . . . ?
Fe2 O3 C31 C30 -1.8(8) . . . . ?
Fe2 O4 C43 N12 174.6(4) . . . . ?
Fe2 O4 C43 C42 -5.9(8) . . . . ?
Fe2 N7 C27 C28 28.9(7) . . . . ?
Fe2 N7 C29 C30 -0.7(9) . . . . ?
Fe2 N8 C28 C27 40.0(7) . . . . ?
Fe2 N8 C41 C42 5.6(8) . . . . ?
N7 C27 C28 N8 -43.6(8) . . . . ?
N7 C29 C30 C31 0.1(9) . . . . ?
N7 C29 C30 C32 -179.1(6) . . . . ?
N8 C41 C42 C43 4.9(9) . . . . ?
N8 C41 C42 C44 179.0(6) . . . . ?
N9 N10 C31 O3 -179.1(5) . . . . ?
N9 N10 C31 C30 1.7(6) . . . . ?
N9 N10 C35 C36 -93.7(6) . . . . ?
N9 N10 C35 C40 87.1(7) . . . . ?
N10 N9 C32 C30 2.7(7) . . . . ?
N10 N9 C32 C33 -178.3(6) . . . . ?
N10 C35 C36 C37 179.1(5) . . . . ?
N10 C35 C40 C39 -177.8(6) . . . . ?
N11 N12 C43 O4 179.4(5) . . . . ?
N11 N12 C43 C42 -0.2(6) . . . . ?
N11 N12 C47 C48 96.7(7) . . . . ?
N11 N12 C47 C52 -82.8(8) . . . . ?
N12 N11 C44 C42 -1.2(7) . . . . ?
N12 N11 C44 C45 175.0(6) . . . . ?
N12 C47 C48 C49 176.9(6) . . . . ?
N12 C47 C52 C51 -178.0(6) . . . . ?
C27 N7 C29 C30 -174.2(6) . . . . ?
C28 N8 C41 C42 -172.4(6) . . . . ?
C29 N7 C27 C28 -156.9(6) . . . . ?
C29 C30 C31 O3 1.4(10) . . . . ?
C29 C30 C31 N10 -179.5(5) . . . . ?
C29 C30 C32 N9 177.8(6) . . . . ?
C29 C30 C32 C33 -1.2(11) . . . . ?
C31 N10 C35 C36 107.9(6) . . . . ?
C31 N10 C35 C40 -71.3(7) . . . . ?
C31 C30 C32 N9 -1.5(7) . . . . ?
C31 C30 C32 C33 179.5(6) . . . . ?
C32 N9 N10 C31 -2.8(6) . . . . ?
C32 N9 N10 C35 -165.0(5) . . . . ?
C32 C30 C31 O3 -179.3(6) . . . . ?
C32 C30 C31 N10 -0.2(6) . . . . ?
C34 N9 N10 C31 -177.1(6) . . . . ?
C34 N9 N10 C35 20.7(8) . . . . ?
C34 N9 C32 C30 176.1(7) . . . . ?
C34 N9 C32 C33 -4.9(11) . . . . ?
C35 N10 C31 O3 -18.4(8) . . . . ?
C35 N10 C31 C30 162.4(5) . . . . ?
C35 C36 C37 C38 -1.8(9) . . . . ?
C36 C35 C40 C39 3.0(9) . . . . ?
C36 C37 C38 C39 4.0(9) . . . . ?
C37 C38 C39 C40 -2.7(10) . . . . ?
C38 C39 C40 C35 -0.8(10) . . . . ?
C40 C35 C36 C37 -1.8(9) . . . . ?
C41 N8 C28 C27 -141.7(6) . . . . ?
C41 C42 C43 O4 -5.0(10) . . . . ?
C41 C42 C43 N12 174.6(5) . . . . ?
C41 C42 C44 N11 -173.9(6) . . . . ?
C41 C42 C44 C45 10.3(10) . . . . ?
C43 N12 C47 C48 -94.3(8) . . . . ?
C43 N12 C47 C52 86.2(7) . . . . ?
C43 C42 C44 N11 1.1(7) . . . . ?
C43 C42 C44 C45 -174.7(6) . . . . ?
C44 N11 N12 C43 0.9(7) . . . . ?
C44 N11 N12 C47 171.7(5) . . . . ?
C44 C42 C43 O4 179.9(6) . . . . ?
C44 C42 C43 N12 -0.5(6) . . . . ?
C46 N11 N12 C43 176.7(6) . . . . ?
C46 N11 N12 C47 -12.5(9) . . . . ?
C46 N11 C44 C42 -176.6(7) . . . . ?
C46 N11 C44 C45 -0.3(11) . . . . ?
C47 N12 C43 O4 9.1(9) . . . . ?
C47 N12 C43 C42 -170.5(5) . . . . ?
C47 C48 C49 C50 2.1(12) . . . . ?
C48 C47 C52 C51 2.5(10) . . . . ?
C48 C49 C50 C51 0.3(12) . . . . ?
C49 C50 C51 C52 -1.3(11) . . . . ?
C50 C51 C52 C47 0.0(11) . . . . ?
C52 C47 C48 C49 -3.5(10) . . . . ?
Fe4 O7 C83 N22 176.2(4) . . . . ?
Fe4 O7 C83 C82 -1.6(8) . . . . ?
Fe4 O8 C95 N24 -177.5(4) . . . . ?
Fe4 O8 C95 C94 3.9(9) . . . . ?
Fe4 N19 C79 C80 -32.2(9) . . . . ?
Fe4 N19 C81 C82 1.7(10) . . . . ?
Fe4 N20 C80 C79 -36.4(8) . . . . ?
Fe4 N20 C93 C94 -1.7(8) . . . . ?
N19 C79 C80 N20 43.7(10) . . . . ?
N19 C81 C82 C83 0.1(11) . . . . ?
N19 C81 C82 C84 -178.3(6) . . . . ?
N20 C93 C94 C95 -2.9(9) . . . . ?
N20 C93 C94 C96 179.9(5) . . . . ?
N21 N22 C83 O7 179.8(5) . . . . ?
N21 N22 C83 C82 -1.9(6) . . . . ?
N21 N22 C87 C88 -63.9(6) . . . . ?
N21 N22 C87 C92 113.7(6) . . . . ?
N22 N21 C84 C82 -2.3(6) . . . . ?
N22 N21 C84 C85 176.8(4) . . . . ?
N22 C87 C88 C89 178.0(6) . . . . ?
N22 C87 C92 C91 -176.9(5) . . . . ?
N23 N24 C99' C00' 103(2) . . . . ?
N23 N24 C99' C04' -70(3) . . . . ?
N23 N24 C95 O8 -179.2(5) . . . . ?
N23 N24 C95 C94 -0.3(6) . . . . ?
N23 N24 C99 C100 117.7(14) . . . . ?
N23 N24 C99 C104 -71(2) . . . . ?
N24 N23 C96 C94 0.8(6) . . . . ?
N24 N23 C96 C97 -179.2(5) . . . . ?
N24 C99 C100 C101 173.0(17) . . . . ?
N24 C99 C104 C103 -173.5(18) . . . . ?
C00' C01' C02' C03' 0(4) . . . . ?
C01' C00' C99' N24 -173(3) . . . . ?
C01' C00' C99' C04' -1(4) . . . . ?
C01' C02' C03' C04' -1(4) . . . . ?
C02' C03' C04' C99' 0(4) . . . . ?
C03' C04' C99' N24 173(3) . . . . ?
C03' C04' C99' C00' 1(4) . . . . ?
C99' N24 C95 O8 -13.8(17) . . . . ?
C99' N24 C95 C94 165.1(15) . . . . ?
C99' C00' C01' C02' 1(4) . . . . ?
C79 N19 C81 C82 171.0(7) . . . . ?
C80 N20 C93 C94 173.5(6) . . . . ?
C81 N19 C79 C80 157.2(7) . . . . ?
C81 C82 C83 O7 -0.1(10) . . . . ?
C81 C82 C83 N22 -178.1(6) . . . . ?
C81 C82 C84 N21 179.8(6) . . . . ?
C81 C82 C84 C85 0.7(10) . . . . ?
C83 N22 C87 C88 91.3(7) . . . . ?
C83 N22 C87 C92 -91.1(7) . . . . ?
C83 C82 C84 N21 1.1(6) . . . . ?
C83 C82 C84 C85 -177.9(5) . . . . ?
C84 N21 N22 C83 2.7(6) . . . . ?
C84 N21 N22 C87 162.1(4) . . . . ?
C84 C82 C83 O7 178.6(5) . . . . ?
C84 C82 C83 N22 0.5(6) . . . . ?
C86 N21 N22 C83 172.3(5) . . . . ?
C86 N21 N22 C87 -28.3(7) . . . . ?
C86 N21 C84 C82 -171.0(5) . . . . ?
C86 N21 C84 C85 8.2(8) . . . . ?
C87 N22 C83 O7 22.4(8) . . . . ?
C87 N22 C83 C82 -159.4(5) . . . . ?
C87 C88 C89 C90 -2.0(11) . . . . ?
C88 C87 C92 C91 0.6(8) . . . . ?
C88 C89 C90 C91 2.7(11) . . . . ?
C89 C90 C91 C92 -1.6(10) . . . . ?
C90 C91 C92 C87 -0.1(9) . . . . ?
C92 C87 C88 C89 0.4(9) . . . . ?
C93 N20 C80 C79 147.7(7) . . . . ?
C93 C94 C95 O8 1.9(10) . . . . ?
C93 C94 C95 N24 -176.9(5) . . . . ?
C93 C94 C96 N23 176.6(5) . . . . ?
C93 C94 C96 C97 -3.4(9) . . . . ?
C95 N24 C99' C00' -59(3) . . . . ?
C95 N24 C99' C04' 129(2) . . . . ?
C95 N24 C99 C100 -54(2) . . . . ?
C95 N24 C99 C104 116.6(15) . . . . ?
C95 C94 C96 N23 -1.0(6) . . . . ?
C95 C94 C96 C97 179.0(5) . . . . ?
C96 N23 N24 C99' -163.1(15) . . . . ?
C96 N23 N24 C95 -0.3(6) . . . . ?
C96 N23 N24 C99 -174.1(9) . . . . ?
C96 C94 C95 O8 179.5(6) . . . . ?
C96 C94 C95 N24 0.8(6) . . . . ?
C98 N23 N24 C99' 20.0(16) . . . . ?
C98 N23 N24 C95 -177.3(5) . . . . ?
C98 N23 N24 C99 9.0(11) . . . . ?
C98 N23 C96 C94 177.5(5) . . . . ?
C98 N23 C96 C97 -2.6(8) . . . . ?
C99 N24 C95 O8 -6.4(14) . . . . ?
C99 N24 C95 C94 172.5(11) . . . . ?
C99 C100 C101 C102 0(2) . . . . ?
C100 C99 C104 C103 -3(3) . . . . ?
C100 C101 C102 C103 -2(2) . . . . ?
C101 C102 C103 C104 1(2) . . . . ?
C102 C103 C104 C99 2(3) . . . . ?
C104 C99 C100 C101 2(3) . . . . ?
C72' N17 N18 C69 158.9(14) . . . . ?
C72' N17 N18 C73 -45.4(16) . . . . ?
C72' N17 C70 C68 -154.4(16) . . . . ?
C72' N17 C70 C71 23.1(19) . . . . ?

loop_
_twin_individual_id
_twin_individual_mass_fraction_refined
1 0.948(4)
2 0.052(4)
